data_4122612
loop_
_publ_author_name
'McKenzie, Lallie C.'
'Zaikova, Tatiana O.'
'Hutchison, James E.'

_publ_section_title
;
 Structurally similar triphenylphosphine-stabilized undecagolds,
 Au11(PPh3)7Cl3 and [Au11(PPh3)8Cl2]Cl, exhibit distinct ligand exchange
 pathways with glutathione.
;
_journal_issue 38
_journal_name_full 'Journal of the American Chemical Society'
_journal_page_first 13426
_journal_page_last 13435
_journal_paper_doi 10.1021/ja5075689
_journal_volume 136
_journal_year 2014
_chemical_formula_sum 'C129 H112 Au11 Cl4 P7'
_chemical_formula_weight 4187.41
_chemical_name_systematic
; 
 ? 
;
_space_group_IT_number 14
_symmetry_cell_setting monoclinic
_symmetry_space_group_name_Hall '-P 2yn'
_symmetry_space_group_name_H-M 'P 1 21/n 1'
_atom_sites_solution_hydrogens geom
_atom_sites_solution_primary direct
_atom_sites_solution_secondary difmap
_audit_creation_method 'SHELXLTL v6.10'
_cell_angle_alpha 90.00
_cell_angle_beta 91.809(3)
_cell_angle_gamma 90.00
_cell_formula_units_Z 4
_cell_length_a 17.864(3)
_cell_length_b 25.801(5)
_cell_length_c 26.912(5)
_cell_measurement_temperature 150(2)
_cell_volume 12398(4)
_computing_cell_refinement 'Bruker SAINT v7.34a'
_computing_data_collection 'Bruker APEX 2'
_computing_data_reduction 'Bruker SAINT v7.34a'
_computing_molecular_graphics 'SHELXSTL v6.10'
_computing_publication_material 'SHELXSTL v6.10'
_computing_structure_refinement 'SHELXSTL v6.10'
_computing_structure_solution 'SHELXSTL v6.10'
_diffrn_ambient_temperature 150(2)
_diffrn_measured_fraction_theta_full 0.998
_diffrn_measured_fraction_theta_max 0.998
_diffrn_measurement_device_type 'Bruker APEX II CCD diffractometer'
_diffrn_measurement_method '\w rotation with narrow frames'
_diffrn_radiation_monochromator 'silicon 111'
_diffrn_radiation_source 'Advanced Light Source station 11.3.1'
_diffrn_radiation_type synchrotron
_diffrn_radiation_wavelength 0.77490
_diffrn_reflns_av_R_equivalents 0.0586
_diffrn_reflns_av_sigmaI/netI 0.0346
_diffrn_reflns_limit_h_max 22
_diffrn_reflns_limit_h_min -22
_diffrn_reflns_limit_k_max 32
_diffrn_reflns_limit_k_min -32
_diffrn_reflns_limit_l_max 33
_diffrn_reflns_limit_l_min -33
_diffrn_reflns_number 211095
_diffrn_reflns_theta_full 29.10
_diffrn_reflns_theta_max 29.10
_diffrn_reflns_theta_min 2.62
_exptl_absorpt_coefficient_mu 16.329
_exptl_absorpt_correction_T_max 0.9228
_exptl_absorpt_correction_T_min 0.0842
_exptl_absorpt_correction_type multi-scan
_exptl_absorpt_process_details SADABS
_exptl_crystal_colour colorless
_exptl_crystal_density_diffrn 2.243
_exptl_crystal_density_method 'not measured'
_exptl_crystal_description needle
_exptl_crystal_F_000 7712
_exptl_crystal_size_max 0.30
_exptl_crystal_size_mid 0.04
_exptl_crystal_size_min 0.005
_refine_diff_density_max 3.786
_refine_diff_density_min -1.766
_refine_diff_density_rms 0.159
_refine_ls_extinction_method none
_refine_ls_goodness_of_fit_ref 1.069
_refine_ls_hydrogen_treatment constr
_refine_ls_matrix_type full
_refine_ls_number_parameters 1378
_refine_ls_number_reflns 25642
_refine_ls_number_restraints 5
_refine_ls_restrained_S_all 1.069
_refine_ls_R_factor_all 0.0573
_refine_ls_R_factor_gt 0.0347
_refine_ls_shift/su_max 0.003
_refine_ls_shift/su_mean 0.000
_refine_ls_structure_factor_coef Fsqd
_refine_ls_weighting_details 'calc w=1/[\s^2^(Fo^2^)+(0.0316P)^2^+78.0439P] where P=(Fo^2^+2Fc^2^)/3'
_refine_ls_weighting_scheme calc
_refine_ls_wR_factor_gt 0.0822
_refine_ls_wR_factor_ref 0.0935
_reflns_number_gt 19063
_reflns_number_total 25642
_reflns_threshold_expression >2sigma(I)
_cod_data_source_file ja5075689_si_002.cif
_cod_data_source_block lallie1
_cod_depositor_comments
;
The following automatic conversions were performed:

'_symmetry_cell_setting' value 'Monoclinic' changed to 'monoclinic'
according to
/home/saulius/struct/COD-crude-data--automatic-downloads/rss-feeds/ACS/lib/dictionaries/cif_core.dic
dictionary named 'cif_core.dic' version 2.4.2 from 2011-04-26.

Automatic conversion script
Id: cif_fix_values 2281 2013-09-26 08:29:07Z andrius 

 Adding full bibliography for 4122612--4122613.cif.
;
_cod_original_sg_symbol_H-M P2(1)/n
_cod_database_code 4122612

loop_
_symmetry_equiv_pos_as_xyz
'x, y, z'
'-x+1/2, y+1/2, -z+1/2'
'-x, -y, -z'
'x-1/2, -y-1/2, z-1/2'

loop_
_atom_site_label
_atom_site_type_symbol
_atom_site_fract_x
_atom_site_fract_y
_atom_site_fract_z
_atom_site_U_iso_or_equiv
_atom_site_adp_type
_atom_site_occupancy
_atom_site_symmetry_multiplicity
_atom_site_calc_flag
_atom_site_refinement_flags
_atom_site_disorder_assembly
_atom_site_disorder_group
Au1 Au 0.464135(17) 0.257651(12) 0.630521(11) 0.03611(7) Uani 1 1 d . . .
Au2 Au 0.434913(19) 0.315974(13) 0.709517(11) 0.04088(8) Uani 1 1 d . . .
Au3 Au 0.562062(19) 0.335477(13) 0.629995(12) 0.04335(8) Uani 1 1 d . A .
Au4 Au 0.579102(19) 0.251293(13) 0.698054(12) 0.04235(8) Uani 1 1 d . . .
Au5 Au 0.437009(19) 0.200262(13) 0.710759(11) 0.04045(8) Uani 1 1 d . . .
Au6 Au 0.317918(18) 0.259744(13) 0.649541(12) 0.04273(8) Uani 1 1 d . . .
Au7 Au 0.40356(2) 0.351742(14) 0.609125(13) 0.04526(8) Uani 1 1 d . . .
Au8 Au 0.54852(2) 0.253315(14) 0.553344(12) 0.04630(9) Uani 1 1 d . . .
Au9 Au 0.543578(19) 0.169903(13) 0.626744(12) 0.04310(8) Uani 1 1 d . . .
Au10 Au 0.38589(2) 0.171122(14) 0.605758(13) 0.04508(8) Uani 1 1 d . . .
Au11 Au 0.38526(2) 0.264325(15) 0.544927(12) 0.04606(8) Uani 1 1 d . . .
Cl1 Cl 0.68225(13) 0.25023(9) 0.75628(9) 0.0549(5) Uani 1 1 d . . .
Cl2 Cl 0.34700(16) 0.43276(11) 0.58888(12) 0.0738(8) Uani 1 1 d . . .
Cl3 Cl 0.31986(15) 0.09364(10) 0.58715(9) 0.0624(6) Uani 1 1 d . . .
P1 P 0.42143(13) 0.37335(9) 0.77322(8) 0.0438(5) Uani 1 1 d . . .
P2 P 0.65141(13) 0.39834(9) 0.63505(9) 0.0461(5) Uani 1 1 d . . .
P3 P 0.42582(13) 0.14536(9) 0.77651(8) 0.0427(5) Uani 1 1 d . . .
P4 P 0.19154(13) 0.25878(10) 0.65850(9) 0.0468(5) Uani 1 1 d . . .
P5 P 0.61656(14) 0.25159(9) 0.48351(8) 0.0473(5) Uani 1 1 d . . .
P6 P 0.60619(14) 0.09320(9) 0.62308(9) 0.0487(5) Uani 1 1 d . . .
P7 P 0.31525(14) 0.27343(11) 0.47337(9) 0.0539(6) Uani 1 1 d . . .
C1 C 0.4787(6) 0.3566(4) 0.8277(3) 0.057(2) Uani 1 1 d . . .
C2 C 0.4695(9) 0.3797(6) 0.8731(4) 0.110(6) Uani 1 1 d . . .
H2A H 0.4299 0.4036 0.8778 0.132 Uiso 1 1 calc R . .
C3 C 0.5184(10) 0.3676(7) 0.9116(5) 0.145(8) Uani 1 1 d . . .
H3A H 0.5136 0.3847 0.9425 0.174 Uiso 1 1 calc R . .
C4 C 0.5741(9) 0.3316(7) 0.9069(5) 0.122(7) Uani 1 1 d . . .
H4A H 0.6079 0.3242 0.9340 0.147 Uiso 1 1 calc R . .
C5 C 0.5798(7) 0.3068(5) 0.8628(4) 0.074(3) Uani 1 1 d . . .
H5A H 0.6164 0.2805 0.8589 0.089 Uiso 1 1 calc R . .
C6 C 0.5321(5) 0.3201(4) 0.8237(3) 0.055(2) Uani 1 1 d . . .
H6A H 0.5370 0.3029 0.7927 0.067 Uiso 1 1 calc R . .
C7 C 0.3254(5) 0.3805(3) 0.7953(3) 0.0434(19) Uani 1 1 d . . .
C8 C 0.3034(6) 0.4218(4) 0.8234(4) 0.056(2) Uani 1 1 d . . .
H8A H 0.3374 0.4493 0.8308 0.067 Uiso 1 1 calc R . .
C9 C 0.2306(6) 0.4234(4) 0.8412(4) 0.066(3) Uani 1 1 d . . .
H9A H 0.2153 0.4518 0.8610 0.079 Uiso 1 1 calc R . .
C10 C 0.1817(5) 0.3843(4) 0.8301(4) 0.060(3) Uani 1 1 d . . .
H10A H 0.1326 0.3853 0.8426 0.072 Uiso 1 1 calc R . .
C11 C 0.2020(6) 0.3444(4) 0.8018(4) 0.061(3) Uani 1 1 d . . .
H11A H 0.1669 0.3178 0.7939 0.073 Uiso 1 1 calc R . .
C12 C 0.2743(5) 0.3415(4) 0.7839(3) 0.052(2) Uani 1 1 d . . .
H12A H 0.2884 0.3130 0.7640 0.062 Uiso 1 1 calc R . .
C13 C 0.4466(6) 0.4390(4) 0.7566(5) 0.065(3) Uani 1 1 d . . .
C14 C 0.4303(9) 0.4549(5) 0.7096(5) 0.102(5) Uani 1 1 d . . .
H14A H 0.4080 0.4312 0.6865 0.122 Uiso 1 1 calc R . .
C15 C 0.4461(13) 0.5063(7) 0.6941(8) 0.153(10) Uani 1 1 d . . .
H15A H 0.4382 0.5165 0.6604 0.184 Uiso 1 1 calc R . .
C16 C 0.4732(12) 0.5415(9) 0.7294(15) 0.192(15) Uani 1 1 d . . .
H16A H 0.4755 0.5774 0.7219 0.231 Uiso 1 1 calc R . .
C17 C 0.4946(13) 0.5249(7) 0.7715(14) 0.230(19) Uani 1 1 d . . .
H17A H 0.5226 0.5477 0.7927 0.276 Uiso 1 1 calc R . .
C18 C 0.4794(8) 0.4735(5) 0.7894(8) 0.128(7) Uani 1 1 d . . .
H18A H 0.4917 0.4639 0.8227 0.154 Uiso 1 1 calc R . .
C19 C 0.7464(7) 0.3822(7) 0.6146(8) 0.051(5) Uani 0.50 1 d PG A 1
C20 C 0.8098(9) 0.4049(6) 0.6366(6) 0.075(5) Uani 0.50 1 d PG A 1
H20A H 0.8048 0.4292 0.6628 0.090 Uiso 0.50 1 calc PR A 1
C21 C 0.8804(7) 0.3920(7) 0.6201(7) 0.108(7) Uani 0.50 1 d PG A 1
H21A H 0.9237 0.4076 0.6351 0.130 Uiso 0.50 1 calc PR A 1
C22 C 0.8876(10) 0.3565(7) 0.5818(7) 0.089(6) Uani 0.50 1 d PG A 1
H22A H 0.9358 0.3477 0.5705 0.107 Uiso 0.50 1 calc PR A 1
C23 C 0.8242(13) 0.3338(7) 0.5598(7) 0.078(4) Uani 0.50 1 d PG A 1
H23A H 0.8291 0.3095 0.5336 0.093 Uiso 0.50 1 calc PR A 1
C24 C 0.7536(10) 0.3466(8) 0.5763(8) 0.058(5) Uani 0.50 1 d PG A 1
H24A H 0.7102 0.3311 0.5613 0.069 Uiso 0.50 1 calc PR A 1
C19A C 0.7403(7) 0.3666(7) 0.6235(8) 0.051(5) Uani 0.50 1 d PG A 2
C20A C 0.7834(8) 0.3438(7) 0.6615(6) 0.075(5) Uani 0.50 1 d PG A 2
H20B H 0.7676 0.3455 0.6948 0.090 Uiso 0.50 1 calc PR A 2
C21A C 0.8496(8) 0.3185(7) 0.6507(7) 0.108(7) Uani 0.50 1 d PG A 2
H21B H 0.8791 0.3029 0.6766 0.130 Uiso 0.50 1 calc PR A 2
C22A C 0.8728(9) 0.3160(7) 0.6019(8) 0.089(6) Uani 0.50 1 d PG A 2
H22B H 0.9180 0.2988 0.5945 0.107 Uiso 0.50 1 calc PR A 2
C23A C 0.8297(13) 0.3389(8) 0.5639(6) 0.078(4) Uani 0.50 1 d PG A 2
H23B H 0.8455 0.3372 0.5306 0.093 Uiso 0.50 1 calc PR A 2
C24A C 0.7635(11) 0.3642(8) 0.5748(7) 0.058(5) Uani 0.50 1 d PG A 2
H24B H 0.7340 0.3798 0.5488 0.069 Uiso 0.50 1 calc PR A 2
C25 C 0.6335(6) 0.4542(4) 0.5956(3) 0.055(2) Uani 1 1 d . A .
C26 C 0.6899(8) 0.4837(4) 0.5746(4) 0.080(4) Uani 1 1 d . . .
H26A H 0.7412 0.4752 0.5802 0.096 Uiso 1 1 calc R A .
C27 C 0.6689(11) 0.5262(5) 0.5451(5) 0.103(5) Uani 1 1 d . A .
H27A H 0.7066 0.5464 0.5302 0.124 Uiso 1 1 calc R . .
C28 C 0.5954(13) 0.5392(5) 0.5373(6) 0.112(6) Uani 1 1 d . . .
H28A H 0.5820 0.5679 0.5168 0.135 Uiso 1 1 calc R A .
C29 C 0.5420(9) 0.5109(5) 0.5590(5) 0.092(4) Uani 1 1 d . A .
H29A H 0.4910 0.5210 0.5550 0.111 Uiso 1 1 calc R . .
C30 C 0.5597(7) 0.4679(4) 0.5867(4) 0.065(3) Uani 1 1 d . . .
H30A H 0.5209 0.4473 0.5998 0.078 Uiso 1 1 calc R A .
C31 C 0.6642(5) 0.4263(4) 0.6968(3) 0.049(2) Uani 1 1 d . A .
C32 C 0.6799(7) 0.4779(4) 0.7045(4) 0.076(3) Uani 1 1 d . . .
H32A H 0.6836 0.5006 0.6769 0.092 Uiso 1 1 calc R A .
C33 C 0.6904(8) 0.4967(5) 0.7525(4) 0.085(4) Uani 1 1 d . A .
H33A H 0.7035 0.5321 0.7577 0.102 Uiso 1 1 calc R . .
C34 C 0.6820(7) 0.4645(4) 0.7929(4) 0.076(3) Uani 1 1 d . . .
H34A H 0.6887 0.4775 0.8257 0.091 Uiso 1 1 calc R A .
C35 C 0.6640(7) 0.4137(4) 0.7851(4) 0.073(3) Uani 1 1 d . A .
H35A H 0.6582 0.3912 0.8126 0.087 Uiso 1 1 calc R . .
C36 C 0.6542(6) 0.3948(4) 0.7376(4) 0.064(3) Uani 1 1 d . . .
H36A H 0.6404 0.3596 0.7327 0.077 Uiso 1 1 calc R A .
C37 C 0.5111(5) 0.1095(3) 0.7919(3) 0.048(2) Uani 1 1 d . . .
C38 C 0.5767(6) 0.1377(4) 0.7951(4) 0.062(3) Uani 1 1 d . . .
H38A H 0.5762 0.1735 0.7867 0.074 Uiso 1 1 calc R . .
C39 C 0.6425(6) 0.1144(5) 0.8102(5) 0.077(3) Uani 1 1 d . . .
H39A H 0.6877 0.1338 0.8117 0.092 Uiso 1 1 calc R . .
C40 C 0.6429(7) 0.0624(5) 0.8231(5) 0.080(3) Uani 1 1 d . . .
H40A H 0.6879 0.0466 0.8353 0.097 Uiso 1 1 calc R . .
C41 C 0.5781(7) 0.0336(5) 0.8183(5) 0.080(3) Uani 1 1 d . . .
H41A H 0.5790 -0.0025 0.8255 0.096 Uiso 1 1 calc R . .
C42 C 0.5127(6) 0.0569(4) 0.8031(4) 0.064(3) Uani 1 1 d . . .
H42A H 0.4680 0.0370 0.8003 0.077 Uiso 1 1 calc R . .
C43 C 0.3498(5) 0.0987(3) 0.7687(3) 0.045(2) Uani 1 1 d . . .
C44 C 0.3199(5) 0.0710(4) 0.8083(4) 0.054(2) Uani 1 1 d . . .
H44A H 0.3417 0.0742 0.8409 0.065 Uiso 1 1 calc R . .
C45 C 0.2581(6) 0.0388(4) 0.7998(4) 0.064(3) Uani 1 1 d . . .
H45A H 0.2371 0.0208 0.8268 0.076 Uiso 1 1 calc R . .
C46 C 0.2276(6) 0.0329(4) 0.7532(4) 0.067(3) Uani 1 1 d . . .
H46A H 0.1863 0.0102 0.7477 0.080 Uiso 1 1 calc R . .
C47 C 0.2562(6) 0.0598(4) 0.7143(4) 0.070(3) Uani 1 1 d . . .
H47A H 0.2350 0.0556 0.6818 0.083 Uiso 1 1 calc R . .
C48 C 0.3162(5) 0.0931(4) 0.7223(4) 0.057(2) Uani 1 1 d . . .
H48A H 0.3344 0.1125 0.6952 0.068 Uiso 1 1 calc R . .
C49 C 0.4099(5) 0.1780(3) 0.8356(3) 0.0426(19) Uani 1 1 d . . .
C50 C 0.4243(6) 0.1552(4) 0.8811(3) 0.055(2) Uani 1 1 d . . .
H50A H 0.4451 0.1213 0.8823 0.066 Uiso 1 1 calc R . .
C51 C 0.4094(6) 0.1803(4) 0.9248(4) 0.064(3) Uani 1 1 d . . .
H51A H 0.4181 0.1634 0.9558 0.076 Uiso 1 1 calc R . .
C52 C 0.3817(6) 0.2301(4) 0.9232(3) 0.061(3) Uani 1 1 d . . .
H52A H 0.3715 0.2477 0.9532 0.073 Uiso 1 1 calc R . .
C53 C 0.3688(6) 0.2543(4) 0.8785(4) 0.064(3) Uani 1 1 d . . .
H53A H 0.3506 0.2889 0.8774 0.076 Uiso 1 1 calc R . .
C54 C 0.3824(5) 0.2280(4) 0.8350(3) 0.052(2) Uani 1 1 d . . .
H54A H 0.3726 0.2447 0.8040 0.062 Uiso 1 1 calc R . .
C55 C 0.1382(6) 0.2281(5) 0.6084(4) 0.072(3) Uani 1 1 d . . .
C56 C 0.0749(8) 0.2500(7) 0.5853(5) 0.103(5) Uani 1 1 d . . .
H56A H 0.0615 0.2845 0.5939 0.124 Uiso 1 1 calc R . .
C57 C 0.0320(11) 0.2249(11) 0.5514(6) 0.150(9) Uani 1 1 d . . .
H57A H -0.0125 0.2405 0.5382 0.180 Uiso 1 1 calc R . .
C58 C 0.0514(12) 0.1787(13) 0.5364(8) 0.208(16) Uani 1 1 d . . .
H58A H 0.0216 0.1615 0.5117 0.250 Uiso 1 1 calc R . .
C59 C 0.1161(13) 0.1543(9) 0.5566(9) 0.197(12) Uani 1 1 d . . .
H59A H 0.1311 0.1208 0.5463 0.236 Uiso 1 1 calc R . .
C60 C 0.1576(8) 0.1829(7) 0.5935(7) 0.147(9) Uani 1 1 d . . .
H60A H 0.2018 0.1678 0.6077 0.177 Uiso 1 1 calc R . .
C61 C 0.1513(6) 0.3217(4) 0.6667(4) 0.063(3) Uani 1 1 d . . .
C62 C 0.1912(7) 0.3642(4) 0.6552(5) 0.072(3) Uani 1 1 d . . .
H62A H 0.2404 0.3599 0.6434 0.087 Uiso 1 1 calc R . .
C63 C 0.1632(9) 0.4138(5) 0.6599(6) 0.105(5) Uani 1 1 d . . .
H63A H 0.1938 0.4430 0.6533 0.126 Uiso 1 1 calc R . .
C64 C 0.0921(11) 0.4205(7) 0.6740(8) 0.140(8) Uani 1 1 d . . .
H64A H 0.0706 0.4542 0.6743 0.168 Uiso 1 1 calc R . .
C65 C 0.0525(10) 0.3796(8) 0.6874(9) 0.151(8) Uani 1 1 d . . .
H65A H 0.0036 0.3851 0.6992 0.181 Uiso 1 1 calc R . .
C66 C 0.0797(7) 0.3287(6) 0.6848(6) 0.105(5) Uani 1 1 d . . .
H66A H 0.0504 0.3001 0.6950 0.126 Uiso 1 1 calc R . .
C67 C 0.1625(5) 0.2210(4) 0.7115(4) 0.056(2) Uani 1 1 d . . .
C68 C 0.2145(6) 0.2088(4) 0.7492(4) 0.060(3) Uani 1 1 d . . .
H68A H 0.2646 0.2205 0.7467 0.072 Uiso 1 1 calc R . .
C69 C 0.1952(6) 0.1803(4) 0.7903(4) 0.063(3) Uani 1 1 d . . .
H69A H 0.2315 0.1726 0.8159 0.076 Uiso 1 1 calc R . .
C70 C 0.1230(8) 0.1633(5) 0.7935(5) 0.084(4) Uani 1 1 d . . .
H70A H 0.1087 0.1443 0.8220 0.101 Uiso 1 1 calc R . .
C71 C 0.0710(8) 0.1733(7) 0.7561(6) 0.129(7) Uani 1 1 d . . .
H71A H 0.0215 0.1602 0.7582 0.154 Uiso 1 1 calc R . .
C72 C 0.0903(7) 0.2019(6) 0.7161(5) 0.105(5) Uani 1 1 d . . .
H72A H 0.0536 0.2091 0.6907 0.127 Uiso 1 1 calc R . .
C73 C 0.6440(5) 0.3161(4) 0.4643(3) 0.049(2) Uani 1 1 d . . .
C74 C 0.7024(6) 0.3251(4) 0.4326(4) 0.061(3) Uani 1 1 d . . .
H74A H 0.7297 0.2968 0.4198 0.073 Uiso 1 1 calc R . .
C75 C 0.7207(6) 0.3749(4) 0.4197(4) 0.068(3) Uani 1 1 d . . .
H75A H 0.7607 0.3805 0.3979 0.082 Uiso 1 1 calc R . .
C76 C 0.6831(6) 0.4163(4) 0.4373(4) 0.064(3) Uani 1 1 d . . .
H76A H 0.6954 0.4505 0.4273 0.076 Uiso 1 1 calc R . .
C77 C 0.6261(6) 0.4078(4) 0.4704(4) 0.062(3) Uani 1 1 d . . .
H77A H 0.6002 0.4364 0.4840 0.074 Uiso 1 1 calc R . .
C78 C 0.6073(5) 0.3588(4) 0.4834(3) 0.053(2) Uani 1 1 d . . .
H78A H 0.5682 0.3536 0.5060 0.064 Uiso 1 1 calc R . .
C79 C 0.7026(5) 0.2143(4) 0.4902(3) 0.047(2) Uani 1 1 d . . .
C80 C 0.7400(5) 0.2145(4) 0.5369(4) 0.059(3) Uani 1 1 d . . .
H80A H 0.7217 0.2348 0.5634 0.071 Uiso 1 1 calc R . .
C81 C 0.8036(6) 0.1848(5) 0.5438(4) 0.072(3) Uani 1 1 d . . .
H81A H 0.8306 0.1860 0.5748 0.086 Uiso 1 1 calc R . .
C82 C 0.8283(6) 0.1540(4) 0.5074(5) 0.072(3) Uani 1 1 d . . .
H82A H 0.8710 0.1328 0.5136 0.087 Uiso 1 1 calc R . .
C83 C 0.7927(6) 0.1528(4) 0.4614(4) 0.067(3) Uani 1 1 d . . .
H83A H 0.8114 0.1316 0.4358 0.080 Uiso 1 1 calc R . .
C84 C 0.7293(6) 0.1829(4) 0.4527(4) 0.061(3) Uani 1 1 d . . .
H84A H 0.7041 0.1821 0.4211 0.073 Uiso 1 1 calc R . .
C85 C 0.5647(5) 0.2218(4) 0.4309(3) 0.051(2) Uani 1 1 d . . .
C86 C 0.5733(6) 0.2372(4) 0.3821(4) 0.062(3) Uani 1 1 d . . .
H86A H 0.6081 0.2637 0.3743 0.075 Uiso 1 1 calc R . .
C87 C 0.5303(8) 0.2133(5) 0.3448(4) 0.081(4) Uani 1 1 d . . .
H87A H 0.5349 0.2245 0.3114 0.098 Uiso 1 1 calc R . .
C88 C 0.4827(8) 0.1751(5) 0.3547(6) 0.091(4) Uani 1 1 d . . .
H88A H 0.4547 0.1585 0.3287 0.109 Uiso 1 1 calc R . .
C89 C 0.4752(8) 0.1603(5) 0.4026(6) 0.091(4) Uani 1 1 d . . .
H89A H 0.4417 0.1329 0.4096 0.110 Uiso 1 1 calc R . .
C90 C 0.5149(6) 0.1837(4) 0.4419(5) 0.071(3) Uani 1 1 d . . .
H90A H 0.5075 0.1736 0.4753 0.086 Uiso 1 1 calc R . .
C91 C 0.7047(5) 0.0999(4) 0.6424(4) 0.054(2) Uani 1 1 d . . .
C92 C 0.7623(6) 0.0736(4) 0.6189(4) 0.064(3) Uani 1 1 d . . .
H92A H 0.7512 0.0500 0.5927 0.077 Uiso 1 1 calc R . .
C93 C 0.8368(7) 0.0826(5) 0.6347(5) 0.081(4) Uani 1 1 d . . .
H93A H 0.8763 0.0646 0.6194 0.097 Uiso 1 1 calc R . .
C94 C 0.8528(8) 0.1172(5) 0.6721(6) 0.090(4) Uani 1 1 d . . .
H94A H 0.9034 0.1231 0.6825 0.109 Uiso 1 1 calc R . .
C95 C 0.7979(7) 0.1427(5) 0.6940(5) 0.095(4) Uani 1 1 d . . .
H95A H 0.8100 0.1670 0.7196 0.114 Uiso 1 1 calc R . .
C96 C 0.7232(7) 0.1344(4) 0.6801(4) 0.072(3) Uani 1 1 d . . .
H96A H 0.6849 0.1525 0.6965 0.086 Uiso 1 1 calc R . .
C97 C 0.6054(5) 0.0625(4) 0.5613(4) 0.053(2) Uani 1 1 d . . .
C98 C 0.6151(7) 0.0934(4) 0.5210(4) 0.073(3) Uani 1 1 d . . .
H98A H 0.6216 0.1297 0.5252 0.088 Uiso 1 1 calc R . .
C99 C 0.6153(8) 0.0719(5) 0.4738(4) 0.085(4) Uani 1 1 d . . .
H99A H 0.6211 0.0939 0.4459 0.102 Uiso 1 1 calc R . .
C100 C 0.6074(7) 0.0209(4) 0.4668(4) 0.073(3) Uani 1 1 d . . .
H10B H 0.6079 0.0067 0.4342 0.088 Uiso 1 1 calc R . .
C101 C 0.5986(8) -0.0110(4) 0.5076(5) 0.083(4) Uani 1 1 d . . .
H10C H 0.5928 -0.0473 0.5028 0.100 Uiso 1 1 calc R . .
C102 C 0.5981(7) 0.0091(4) 0.5548(4) 0.076(3) Uani 1 1 d . . .
H10D H 0.5928 -0.0131 0.5826 0.091 Uiso 1 1 calc R . .
C103 C 0.5672(6) 0.0417(3) 0.6614(4) 0.054(2) Uani 1 1 d . . .
C104 C 0.6123(7) 0.0043(4) 0.6840(4) 0.069(3) Uani 1 1 d . . .
H10E H 0.6653 0.0078 0.6845 0.083 Uiso 1 1 calc R . .
C105 C 0.5789(9) -0.0386(4) 0.7061(5) 0.085(4) Uani 1 1 d . . .
H10F H 0.6094 -0.0653 0.7203 0.102 Uiso 1 1 calc R . .
C106 C 0.5024(8) -0.0422(5) 0.7072(5) 0.082(4) Uani 1 1 d . . .
H10G H 0.4800 -0.0710 0.7229 0.099 Uiso 1 1 calc R . .
C107 C 0.4580(8) -0.0041(5) 0.6855(5) 0.080(3) Uani 1 1 d . . .
H10H H 0.4050 -0.0070 0.6857 0.096 Uiso 1 1 calc R . .
C108 C 0.4908(6) 0.0380(4) 0.6635(4) 0.061(3) Uani 1 1 d . . .
H10I H 0.4602 0.0648 0.6496 0.073 Uiso 1 1 calc R . .
C109 C 0.2241(5) 0.3028(4) 0.4827(4) 0.058(2) Uani 1 1 d . . .
C110 C 0.2202(6) 0.3427(4) 0.5163(4) 0.070(3) Uani 1 1 d . . .
H11B H 0.2625 0.3522 0.5365 0.084 Uiso 1 1 calc R . .
C111 C 0.1522(8) 0.3690(5) 0.5198(5) 0.092(4) Uani 1 1 d . . .
H11C H 0.1484 0.3966 0.5429 0.110 Uiso 1 1 calc R . .
C112 C 0.0911(8) 0.3558(6) 0.4906(6) 0.096(4) Uani 1 1 d . . .
H11D H 0.0458 0.3749 0.4928 0.116 Uiso 1 1 calc R . .
C113 C 0.0950(8) 0.3165(7) 0.4592(7) 0.117(6) Uani 1 1 d . . .
H11E H 0.0518 0.3064 0.4400 0.140 Uiso 1 1 calc R . .
C114 C 0.1627(7) 0.2895(5) 0.4540(5) 0.085(4) Uani 1 1 d . . .
H11F H 0.1657 0.2621 0.4306 0.102 Uiso 1 1 calc R . .
C115 C 0.2965(6) 0.2126(4) 0.4419(4) 0.064(3) Uani 1 1 d . . .
C116 C 0.2892(6) 0.1698(4) 0.4697(4) 0.073(3) Uani 1 1 d . . .
H11G H 0.2924 0.1729 0.5049 0.087 Uiso 1 1 calc R . .
C117 C 0.2773(8) 0.1214(5) 0.4488(5) 0.093(4) Uani 1 1 d . . .
H11H H 0.2734 0.0914 0.4691 0.111 Uiso 1 1 calc R . .
C118 C 0.2712(8) 0.1177(5) 0.3975(6) 0.100(5) Uani 1 1 d . . .
H11I H 0.2632 0.0850 0.3822 0.120 Uiso 1 1 calc R . .
C119 C 0.2768(8) 0.1626(6) 0.3683(5) 0.094(4) Uani 1 1 d . . .
H11J H 0.2711 0.1603 0.3332 0.113 Uiso 1 1 calc R . .
C120 C 0.2901(8) 0.2086(5) 0.3900(4) 0.085(4) Uani 1 1 d . . .
H12B H 0.2952 0.2387 0.3700 0.102 Uiso 1 1 calc R . .
C121 C 0.3544(6) 0.3157(4) 0.4265(3) 0.062(3) Uani 1 1 d . . .
C122 C 0.4285(6) 0.3228(4) 0.4262(4) 0.067(3) Uani 1 1 d . . .
H12C H 0.4597 0.3066 0.4510 0.081 Uiso 1 1 calc R . .
C123 C 0.4608(9) 0.3537(5) 0.3898(5) 0.094(4) Uani 1 1 d . . .
H12D H 0.5136 0.3579 0.3897 0.113 Uiso 1 1 calc R . .
C124 C 0.4174(9) 0.3775(6) 0.3551(5) 0.105(5) Uani 1 1 d . . .
H12E H 0.4398 0.3974 0.3298 0.126 Uiso 1 1 calc R . .
C125 C 0.3425(9) 0.3732(6) 0.3558(5) 0.109(5) Uani 1 1 d . . .
H12F H 0.3119 0.3912 0.3320 0.131 Uiso 1 1 calc R . .
C126 C 0.3097(8) 0.3425(6) 0.3916(5) 0.099(5) Uani 1 1 d . . .
H12G H 0.2567 0.3397 0.3922 0.119 Uiso 1 1 calc R . .
C2S C 0.8690(19) 0.4736(13) 0.4682(16) 0.30(2) Uani 1 1 d D . .
C3S C 0.9481(18) 0.490(2) 0.4558(11) 0.18(2) Uani 0.50 1 d PD . .
C4S C 1.0000 0.5000 0.5000 0.207(19) Uani 1 2 d SD . .
C5S C 1.0785(14) 0.515(2) 0.487(2) 0.20(3) Uani 0.50 1 d PD . .
C1S C 0.8409(13) 0.2797(12) 0.6911(9) 0.123(12) Uani 0.50 1 d PD B 1
H1SA H 0.7996 0.2560 0.6997 0.147 Uiso 0.50 1 calc PR B 1
H1SB H 0.8188 0.3082 0.6709 0.147 Uiso 0.50 1 calc PR B 1
Cl1S Cl 0.9023(6) 0.2463(4) 0.6555(5) 0.155(4) Uani 0.50 1 d PD B 1
Cl2S Cl 0.8783(9) 0.3053(11) 0.7448(5) 0.336(15) Uani 0.50 1 d PD B 1

loop_
_atom_site_aniso_label
_atom_site_aniso_U_11
_atom_site_aniso_U_22
_atom_site_aniso_U_33
_atom_site_aniso_U_23
_atom_site_aniso_U_13
_atom_site_aniso_U_12
Au1 0.03459(16) 0.04655(17) 0.02754(14) -0.00222(12) 0.00646(12) -0.00097(13)
Au2 0.04328(19) 0.04916(18) 0.03053(16) -0.00341(13) 0.00670(13) 0.00198(14)
Au3 0.04346(19) 0.04944(19) 0.03734(17) -0.00173(14) 0.00413(14) -0.00676(15)
Au4 0.03805(18) 0.05181(19) 0.03713(16) -0.00004(14) 0.00042(13) -0.00214(14)
Au5 0.04177(18) 0.04841(18) 0.03157(16) -0.00002(13) 0.00748(13) -0.00325(14)
Au6 0.03518(17) 0.05458(19) 0.03881(17) -0.00500(14) 0.00729(13) -0.00252(14)
Au7 0.0462(2) 0.04978(19) 0.03985(18) 0.00518(14) 0.00260(15) 0.00038(15)
Au8 0.04361(19) 0.0622(2) 0.03386(16) -0.00126(15) 0.01317(14) 0.00070(15)
Au9 0.04397(19) 0.04842(18) 0.03725(17) -0.00296(14) 0.00684(14) 0.00410(14)
Au10 0.04551(19) 0.05063(19) 0.03921(18) -0.00869(14) 0.00294(14) -0.00320(15)
Au11 0.04255(19) 0.0630(2) 0.03250(16) -0.00154(15) -0.00026(14) 0.00109(16)
Cl1 0.0465(13) 0.0639(14) 0.0536(13) -0.0031(11) -0.0085(10) -0.0018(10)
Cl2 0.0661(17) 0.0646(16) 0.091(2) 0.0297(14) 0.0049(15) 0.0083(13)
Cl3 0.0720(17) 0.0584(14) 0.0570(14) -0.0188(11) 0.0047(12) -0.0113(12)
P1 0.0456(13) 0.0492(12) 0.0369(11) -0.0054(9) 0.0062(10) 0.0023(10)
P2 0.0429(13) 0.0507(13) 0.0448(13) -0.0044(10) 0.0059(10) -0.0045(10)
P3 0.0444(13) 0.0470(12) 0.0372(11) -0.0005(9) 0.0074(9) -0.0049(10)
P4 0.0362(12) 0.0621(14) 0.0426(12) -0.0082(10) 0.0092(10) -0.0037(10)
P5 0.0466(13) 0.0607(14) 0.0355(11) 0.0004(10) 0.0134(10) 0.0056(11)
P6 0.0518(14) 0.0501(13) 0.0445(13) -0.0004(10) 0.0086(11) 0.0061(11)
P7 0.0461(14) 0.0748(17) 0.0405(13) 0.0002(11) -0.0038(10) 0.0016(12)
C1 0.056(6) 0.071(6) 0.044(5) -0.009(5) -0.004(4) 0.011(5)
C2 0.125(12) 0.146(13) 0.058(7) -0.046(8) -0.026(8) 0.071(10)
C3 0.167(16) 0.201(18) 0.062(8) -0.065(10) -0.050(10) 0.105(15)
C4 0.134(13) 0.168(15) 0.062(8) -0.037(9) -0.048(9) 0.072(12)
C5 0.073(8) 0.091(8) 0.057(7) -0.008(6) -0.006(6) 0.035(6)
C6 0.057(6) 0.065(6) 0.044(5) -0.009(4) -0.007(4) 0.009(5)
C7 0.048(5) 0.042(4) 0.041(5) -0.001(4) 0.009(4) 0.003(4)
C8 0.059(6) 0.059(6) 0.051(6) -0.001(4) 0.006(5) -0.002(5)
C9 0.069(7) 0.071(7) 0.059(6) -0.005(5) 0.020(5) 0.012(6)
C10 0.042(5) 0.083(7) 0.056(6) 0.009(5) 0.017(5) 0.008(5)
C11 0.054(6) 0.066(6) 0.064(7) 0.002(5) 0.007(5) -0.008(5)
C12 0.055(6) 0.059(6) 0.043(5) -0.008(4) 0.011(4) 0.002(4)
C13 0.047(6) 0.049(6) 0.100(9) -0.009(6) 0.023(6) 0.005(4)
C14 0.155(14) 0.059(7) 0.096(10) 0.015(7) 0.080(10) 0.024(8)
C15 0.22(2) 0.079(10) 0.165(18) 0.028(11) 0.140(18) 0.048(13)
C16 0.102(16) 0.086(14) 0.39(5) 0.06(2) 0.07(2) 0.004(12)
C17 0.137(19) 0.055(11) 0.49(6) 0.013(18) -0.12(3) -0.033(11)
C18 0.092(11) 0.067(9) 0.22(2) -0.018(10) -0.061(12) -0.007(8)
C19 0.035(6) 0.065(13) 0.055(9) 0.001(9) 0.013(6) -0.014(7)
C20 0.052(9) 0.074(10) 0.100(13) -0.002(9) -0.007(9) 0.006(8)
C21 0.053(11) 0.120(17) 0.15(2) 0.022(15) 0.008(12) 0.013(11)
C22 0.066(11) 0.079(12) 0.123(17) -0.014(12) 0.020(11) 0.006(10)
C23 0.060(8) 0.079(8) 0.095(10) -0.021(7) 0.019(7) 0.003(7)
C24 0.054(8) 0.059(17) 0.060(7) 0.007(8) 0.014(6) 0.001(9)
C19A 0.035(6) 0.065(13) 0.055(9) 0.001(9) 0.013(6) -0.014(7)
C20A 0.052(9) 0.074(10) 0.100(13) -0.002(9) -0.007(9) 0.006(8)
C21A 0.053(11) 0.120(17) 0.15(2) 0.022(15) 0.008(12) 0.013(11)
C22A 0.066(11) 0.079(12) 0.123(17) -0.014(12) 0.020(11) 0.006(10)
C23A 0.060(8) 0.079(8) 0.095(10) -0.021(7) 0.019(7) 0.003(7)
C24A 0.054(8) 0.059(17) 0.060(7) 0.007(8) 0.014(6) 0.001(9)
C25 0.071(7) 0.049(5) 0.046(5) -0.003(4) 0.013(5) -0.009(5)
C26 0.111(10) 0.068(7) 0.064(7) -0.002(6) 0.033(7) -0.020(7)
C27 0.181(17) 0.060(8) 0.071(9) -0.002(6) 0.058(10) -0.025(9)
C28 0.20(2) 0.060(8) 0.081(10) 0.004(7) 0.039(12) 0.031(11)
C29 0.129(13) 0.082(9) 0.065(8) -0.002(7) 0.009(8) 0.034(9)
C30 0.082(8) 0.059(6) 0.055(6) 0.000(5) 0.013(6) 0.013(5)
C31 0.046(5) 0.057(5) 0.045(5) -0.006(4) 0.006(4) -0.007(4)
C32 0.110(10) 0.065(7) 0.054(6) -0.006(5) 0.014(6) -0.036(7)
C33 0.133(12) 0.066(7) 0.057(7) -0.009(6) -0.001(7) -0.033(7)
C34 0.093(9) 0.075(7) 0.058(7) -0.012(6) -0.007(6) -0.029(6)
C35 0.091(9) 0.074(7) 0.052(6) 0.004(5) -0.012(6) -0.023(6)
C36 0.078(7) 0.057(6) 0.055(6) -0.002(5) -0.019(5) -0.013(5)
C37 0.048(5) 0.053(5) 0.042(5) -0.004(4) 0.007(4) 0.000(4)
C38 0.060(7) 0.071(7) 0.054(6) 0.010(5) -0.002(5) -0.005(5)
C39 0.053(7) 0.086(8) 0.091(9) 0.012(7) -0.004(6) -0.004(6)
C40 0.051(7) 0.096(9) 0.094(9) 0.014(7) -0.004(6) 0.014(6)
C41 0.073(8) 0.065(7) 0.102(10) 0.011(6) 0.001(7) 0.014(6)
C42 0.061(7) 0.054(6) 0.079(7) 0.010(5) 0.014(6) 0.001(5)
C43 0.044(5) 0.049(5) 0.043(5) -0.008(4) 0.010(4) -0.004(4)
C44 0.053(6) 0.055(5) 0.054(6) -0.001(4) 0.012(5) -0.003(4)
C45 0.061(7) 0.056(6) 0.076(7) 0.001(5) 0.024(6) -0.011(5)
C46 0.061(7) 0.070(7) 0.069(7) -0.025(6) 0.004(6) -0.014(5)
C47 0.067(7) 0.085(8) 0.058(7) -0.017(6) 0.007(5) -0.017(6)
C48 0.054(6) 0.065(6) 0.052(6) -0.014(5) 0.012(5) -0.011(5)
C49 0.039(5) 0.055(5) 0.034(4) 0.004(4) 0.004(3) -0.013(4)
C50 0.059(6) 0.058(6) 0.047(5) 0.005(4) 0.001(4) -0.003(5)
C51 0.060(7) 0.087(8) 0.045(6) 0.002(5) 0.012(5) -0.007(6)
C52 0.069(7) 0.079(7) 0.036(5) -0.015(5) 0.007(5) -0.005(6)
C53 0.074(7) 0.061(6) 0.056(6) -0.007(5) 0.011(5) 0.007(5)
C54 0.061(6) 0.061(6) 0.033(4) -0.003(4) 0.014(4) 0.003(5)
C55 0.047(6) 0.111(9) 0.058(6) -0.040(6) 0.019(5) -0.020(6)
C56 0.072(9) 0.160(15) 0.076(9) -0.012(9) -0.016(7) -0.022(9)
C57 0.102(14) 0.28(3) 0.070(10) -0.033(14) -0.014(9) -0.047(16)
C58 0.086(14) 0.38(4) 0.16(2) -0.18(3) 0.018(13) -0.068(19)
C59 0.136(18) 0.21(2) 0.24(3) -0.17(2) -0.020(18) 0.008(17)
C60 0.067(9) 0.166(16) 0.207(19) -0.139(15) -0.021(10) 0.016(9)
C61 0.063(7) 0.067(7) 0.058(6) -0.009(5) 0.012(5) 0.007(5)
C62 0.062(7) 0.066(7) 0.090(9) -0.010(6) 0.016(6) 0.005(5)
C63 0.101(11) 0.066(8) 0.149(15) -0.013(8) 0.023(10) 0.006(8)
C64 0.116(15) 0.083(11) 0.22(2) -0.029(13) 0.050(15) 0.021(10)
C65 0.092(13) 0.123(15) 0.24(2) -0.050(16) 0.049(14) 0.041(11)
C66 0.068(9) 0.094(10) 0.154(15) -0.024(9) 0.045(9) 0.000(7)
C67 0.044(5) 0.072(6) 0.053(6) -0.006(5) 0.015(4) -0.013(5)
C68 0.061(6) 0.058(6) 0.061(6) -0.007(5) 0.016(5) -0.003(5)
C69 0.064(7) 0.076(7) 0.052(6) 0.003(5) 0.018(5) 0.007(5)
C70 0.089(9) 0.100(9) 0.066(8) 0.018(7) 0.036(7) -0.019(7)
C71 0.072(10) 0.201(18) 0.112(13) 0.057(12) 0.012(9) -0.059(11)
C72 0.056(8) 0.164(15) 0.097(10) 0.040(10) 0.004(7) -0.035(8)
C73 0.050(5) 0.059(5) 0.037(5) -0.001(4) 0.011(4) 0.007(4)
C74 0.059(6) 0.062(6) 0.063(6) 0.000(5) 0.026(5) 0.010(5)
C75 0.073(7) 0.064(7) 0.069(7) 0.010(5) 0.032(6) 0.010(5)
C76 0.078(8) 0.054(6) 0.059(6) 0.007(5) 0.006(6) 0.006(5)
C77 0.070(7) 0.061(6) 0.054(6) -0.007(5) 0.010(5) 0.014(5)
C78 0.055(6) 0.062(6) 0.044(5) -0.002(4) 0.010(4) 0.017(5)
C79 0.044(5) 0.057(5) 0.041(5) 0.006(4) 0.016(4) 0.003(4)
C80 0.051(6) 0.074(7) 0.054(6) 0.011(5) 0.013(5) -0.002(5)
C81 0.060(7) 0.088(8) 0.068(7) 0.023(6) 0.000(6) 0.006(6)
C82 0.056(7) 0.073(7) 0.089(9) 0.029(6) 0.014(6) 0.017(5)
C83 0.062(7) 0.066(7) 0.073(7) 0.008(5) 0.023(6) 0.017(5)
C84 0.064(7) 0.060(6) 0.060(6) 0.005(5) 0.019(5) 0.003(5)
C85 0.057(6) 0.053(5) 0.044(5) -0.007(4) 0.008(4) 0.015(4)
C86 0.068(7) 0.074(7) 0.045(5) -0.010(5) 0.005(5) 0.009(5)
C87 0.090(9) 0.100(10) 0.053(7) -0.028(6) -0.011(6) 0.026(8)
C88 0.082(9) 0.084(9) 0.106(11) -0.042(8) -0.010(8) 0.014(7)
C89 0.095(10) 0.089(9) 0.089(10) -0.023(8) -0.004(8) -0.010(8)
C90 0.066(7) 0.063(7) 0.085(8) -0.008(6) 0.004(6) -0.003(6)
C91 0.052(6) 0.056(5) 0.055(6) 0.013(4) 0.005(5) 0.017(4)
C92 0.063(7) 0.068(7) 0.063(7) 0.015(5) 0.012(5) 0.013(5)
C93 0.062(8) 0.086(9) 0.097(10) 0.032(7) 0.014(7) 0.027(6)
C94 0.068(8) 0.089(9) 0.114(12) 0.017(8) -0.017(8) 0.012(7)
C95 0.073(9) 0.099(10) 0.111(11) -0.025(8) -0.040(8) 0.019(7)
C96 0.071(8) 0.072(7) 0.072(7) -0.007(6) -0.016(6) 0.014(6)
C97 0.054(6) 0.056(6) 0.052(6) -0.003(4) 0.013(4) 0.003(4)
C98 0.117(10) 0.048(6) 0.056(6) -0.010(5) 0.024(6) -0.008(6)
C99 0.131(12) 0.072(8) 0.053(7) -0.003(6) 0.033(7) 0.004(7)
C100 0.104(10) 0.070(7) 0.048(6) -0.011(5) 0.018(6) 0.008(6)
C101 0.117(11) 0.055(6) 0.079(8) -0.013(6) 0.026(8) 0.001(7)
C102 0.119(10) 0.058(6) 0.051(6) -0.004(5) 0.020(6) 0.002(6)
C103 0.068(7) 0.044(5) 0.052(6) -0.004(4) 0.009(5) 0.008(4)
C104 0.078(8) 0.067(7) 0.064(7) 0.007(5) 0.015(6) 0.011(6)
C105 0.114(11) 0.056(7) 0.085(9) 0.017(6) 0.022(8) 0.009(7)
C106 0.104(11) 0.058(7) 0.087(9) -0.002(6) 0.026(8) -0.016(7)
C107 0.083(9) 0.076(8) 0.083(9) -0.012(7) 0.020(7) -0.017(7)
C108 0.064(7) 0.054(6) 0.066(7) -0.006(5) 0.007(5) 0.000(5)
C109 0.039(5) 0.075(7) 0.059(6) -0.002(5) -0.005(4) -0.004(5)
C110 0.064(7) 0.078(7) 0.067(7) -0.007(6) -0.006(6) 0.012(6)
C111 0.083(9) 0.082(9) 0.109(11) -0.017(8) -0.001(8) 0.026(7)
C112 0.072(9) 0.098(10) 0.118(12) -0.009(9) -0.009(8) 0.028(8)
C113 0.057(8) 0.128(13) 0.162(16) -0.017(12) -0.040(9) 0.017(8)
C114 0.061(7) 0.099(9) 0.094(9) -0.018(7) -0.019(7) 0.006(7)
C115 0.069(7) 0.070(7) 0.053(6) -0.002(5) -0.008(5) 0.007(5)
C116 0.073(8) 0.075(7) 0.069(7) -0.018(6) -0.018(6) -0.005(6)
C117 0.103(11) 0.072(8) 0.102(11) 0.000(7) -0.029(8) -0.002(7)
C118 0.111(11) 0.083(9) 0.102(11) -0.039(8) -0.048(9) 0.009(8)
C119 0.119(12) 0.096(10) 0.066(8) -0.011(7) -0.022(8) -0.016(9)
C120 0.106(10) 0.088(9) 0.060(7) -0.020(6) -0.005(7) -0.004(7)
C121 0.060(7) 0.089(8) 0.037(5) 0.010(5) 0.002(5) 0.011(6)
C122 0.066(7) 0.082(7) 0.054(6) 0.022(5) 0.007(5) 0.017(6)
C123 0.097(10) 0.107(10) 0.080(9) 0.029(8) 0.031(8) 0.016(8)
C124 0.090(11) 0.145(14) 0.082(10) 0.043(9) 0.028(8) 0.006(10)
C125 0.102(12) 0.140(13) 0.085(10) 0.053(9) -0.016(9) -0.021(10)
C126 0.073(9) 0.131(12) 0.093(10) 0.042(9) -0.019(7) -0.014(8)
C2S 0.21(4) 0.23(3) 0.44(6) -0.09(4) -0.03(4) 0.01(3)
C3S 0.09(3) 0.22(5) 0.24(6) -0.06(5) 0.00(3) -0.02(3)
C4S 0.15(3) 0.080(18) 0.39(7) 0.00(3) 0.01(4) 0.00(2)
C5S 0.14(4) 0.16(4) 0.30(8) 0.02(5) -0.06(5) 0.01(4)
C1S 0.11(3) 0.11(2) 0.15(3) 0.00(2) 0.05(2) -0.01(2)
Cl1S 0.115(8) 0.171(10) 0.180(11) -0.016(8) 0.031(7) -0.003(7)
Cl2S 0.162(13) 0.72(5) 0.130(11) -0.149(19) 0.012(9) -0.10(2)

loop_
_atom_type_symbol
_atom_type_description
_atom_type_scat_dispersion_real
_atom_type_scat_dispersion_imag
_atom_type_scat_source
C C -0.0020 0.0020 'International Tables Vol C Tables 4.2.6.8 and 6.1.1.4'
H H 0.0000 0.0000 'International Tables Vol C Tables 4.2.6.8 and 6.1.1.4'
P P 0.1013 0.1134 'International Tables Vol C Tables 4.2.6.8 and 6.1.1.4'
Cl Cl 0.1408 0.1896 'International Tables Vol C Tables 4.2.6.8 and 6.1.1.4'
Au Au -3.5036 10.1233 'International Tables Vol C Tables 4.2.6.8 and 6.1.1.4'

loop_
_geom_angle_atom_site_label_1
_geom_angle_atom_site_label_2
_geom_angle_atom_site_label_3
_geom_angle
_geom_angle_site_symmetry_1
_geom_angle_site_symmetry_3
Au8 Au1 Au3 68.389(15) . .
Au8 Au1 Au11 67.529(19) . .
Au3 Au1 Au11 106.013(16) . .
Au8 Au1 Au2 142.295(18) . .
Au3 Au1 Au2 73.995(15) . .
Au11 Au1 Au2 122.687(18) . .
Au8 Au1 Au5 138.019(18) . .
Au3 Au1 Au5 123.870(16) . .
Au11 Au1 Au5 128.944(18) . .
Au2 Au1 Au5 67.926(18) . .
Au8 Au1 Au9 67.211(14) . .
Au3 Au1 Au9 106.76(2) . .
Au11 Au1 Au9 106.747(16) . .
Au2 Au1 Au9 128.645(16) . .
Au5 Au1 Au9 70.861(15) . .
Au8 Au1 Au6 138.172(17) . .
Au3 Au1 Au6 129.092(18) . .
Au11 Au1 Au6 70.851(16) . .
Au2 Au1 Au6 67.666(13) . .
Au5 Au1 Au6 69.773(13) . .
Au9 Au1 Au6 123.095(17) . .
Au8 Au1 Au4 94.98(2) . .
Au3 Au1 Au4 64.168(15) . .
Au11 Au1 Au4 162.463(16) . .
Au2 Au1 Au4 70.271(16) . .
Au5 Au1 Au4 64.975(15) . .
Au9 Au1 Au4 65.273(14) . .
Au6 Au1 Au4 126.686(18) . .
Au8 Au1 Au10 94.334(16) . .
Au3 Au1 Au10 162.721(16) . .
Au11 Au1 Au10 65.542(14) . .
Au2 Au1 Au10 123.276(17) . .
Au5 Au1 Au10 68.706(16) . .
Au9 Au1 Au10 64.091(18) . .
Au6 Au1 Au10 64.176(14) . .
Au4 Au1 Au10 119.400(17) . .
Au8 Au1 Au7 96.093(16) . .
Au3 Au1 Au7 65.280(18) . .
Au11 Au1 Au7 64.061(13) . .
Au2 Au1 Au7 65.028(15) . .
Au5 Au1 Au7 125.842(16) . .
Au9 Au1 Au7 163.296(16) . .
Au6 Au1 Au7 68.748(14) . .
Au4 Au1 Au7 119.107(16) . .
Au10 Au1 Au7 119.12(2) . .
P1 Au2 Au1 172.39(6) . .
P1 Au2 Au7 118.19(6) . .
Au1 Au2 Au7 58.199(16) . .
P1 Au2 Au6 129.34(6) . .
Au1 Au2 Au6 56.304(14) . .
Au7 Au2 Au6 62.436(14) . .
P1 Au2 Au5 129.89(6) . .
Au1 Au2 Au5 56.125(13) . .
Au7 Au2 Au5 109.353(14) . .
Au6 Au2 Au5 61.786(13) . .
P1 Au2 Au4 122.18(6) . .
Au1 Au2 Au4 55.389(12) . .
Au7 Au2 Au4 102.489(14) . .
Au6 Au2 Au4 104.810(17) . .
Au5 Au2 Au4 56.730(12) . .
P1 Au2 Au3 119.51(6) . .
Au1 Au2 Au3 52.916(13) . .
Au7 Au2 Au3 56.457(15) . .
Au6 Au2 Au3 102.379(18) . .
Au5 Au2 Au3 98.937(13) . .
Au4 Au2 Au3 53.762(13) . .
P2 Au3 Au1 174.96(6) . .
P2 Au3 Au4 116.35(6) . .
Au1 Au3 Au4 58.609(14) . .
P2 Au3 Au7 125.94(6) . .
Au1 Au3 Au7 58.172(15) . .
Au4 Au3 Au7 108.570(15) . .
P2 Au3 Au8 126.38(6) . .
Au1 Au3 Au8 54.904(13) . .
Au4 Au3 Au8 84.660(19) . .
Au7 Au3 Au8 84.890(14) . .
P2 Au3 Au2 125.56(6) . .
Au1 Au3 Au2 53.089(12) . .
Au4 Au3 Au2 61.030(13) . .
Au7 Au3 Au2 56.256(14) . .
Au8 Au3 Au2 107.951(16) . .
Cl1 Au4 Au1 176.95(6) . .
Cl1 Au4 Au3 119.75(6) . .
Au1 Au4 Au3 57.223(13) . .
Cl1 Au4 Au5 125.55(6) . .
Au1 Au4 Au5 57.026(14) . .
Au3 Au4 Au5 110.289(16) . .
Cl1 Au4 Au9 125.14(6) . .
Au1 Au4 Au9 56.889(13) . .
Au3 Au4 Au9 96.30(2) . .
Au5 Au4 Au9 64.777(13) . .
Cl1 Au4 Au2 124.77(6) . .
Au1 Au4 Au2 54.340(14) . .
Au3 Au4 Au2 65.209(13) . .
Au5 Au4 Au2 59.769(17) . .
Au9 Au4 Au2 106.920(16) . .
P3 Au5 Au1 173.10(6) . .
P3 Au5 Au4 118.28(6) . .
Au1 Au5 Au4 57.999(12) . .
P3 Au5 Au2 128.93(6) . .
Au1 Au5 Au2 55.949(13) . .
Au4 Au5 Au2 63.501(13) . .
P3 Au5 Au10 122.49(6) . .
Au1 Au5 Au10 56.130(15) . .
Au4 Au5 Au10 104.016(14) . .
Au2 Au5 Au10 103.523(14) . .
P3 Au5 Au6 130.73(6) . .
Au1 Au5 Au6 55.160(14) . .
Au4 Au5 Au6 107.821(18) . .
Au2 Au5 Au6 58.973(12) . .
Au10 Au5 Au6 55.940(13) . .
P3 Au5 Au9 118.66(6) . .
Au1 Au5 Au9 54.577(14) . .
Au4 Au5 Au9 57.800(13) . .
Au2 Au5 Au9 104.601(13) . .
Au10 Au5 Au9 55.433(15) . .
Au6 Au5 Au9 99.577(17) . .
P4 Au6 Au1 174.75(6) . .
P4 Au6 Au10 118.03(6) . .
Au1 Au6 Au10 58.387(13) . .
P4 Au6 Au2 128.97(6) . .
Au1 Au6 Au2 56.030(14) . .
Au10 Au6 Au2 108.237(18) . .
P4 Au6 Au7 123.87(7) . .
Au1 Au6 Au7 56.156(13) . .
Au10 Au6 Au7 104.564(18) . .
Au2 Au6 Au7 57.422(14) . .
P4 Au6 Au5 127.71(7) . .
Au1 Au6 Au5 55.067(14) . .
Au10 Au6 Au5 61.586(15) . .
Au2 Au6 Au5 59.242(15) . .
Au7 Au6 Au5 103.568(17) . .
P4 Au6 Au11 120.73(6) . .
Au1 Au6 Au11 54.416(11) . .
Au10 Au6 Au11 58.274(13) . .
Au2 Au6 Au11 100.832(17) . .
Au7 Au6 Au11 55.359(12) . .
Au5 Au6 Au11 102.997(17) . .
Cl2 Au7 Au1 178.03(8) . .
Cl2 Au7 Au11 121.09(8) . .
Au1 Au7 Au11 57.209(15) . .
Cl2 Au7 Au2 124.25(8) . .
Au1 Au7 Au2 56.773(11) . .
Au11 Au7 Au2 109.172(18) . .
Cl2 Au7 Au3 125.24(7) . .
Au1 Au7 Au3 56.548(12) . .
Au11 Au7 Au3 95.474(15) . .
Au2 Au7 Au3 67.287(12) . .
Cl2 Au7 Au6 123.56(7) . .
Au1 Au7 Au6 55.095(16) . .
Au11 Au7 Au6 63.301(16) . .
Au2 Au7 Au6 60.142(12) . .
Au3 Au7 Au6 108.466(16) . .
P5 Au8 Au1 176.72(6) . .
P5 Au8 Au9 124.96(6) . .
Au1 Au8 Au9 57.513(14) . .
P5 Au8 Au11 119.68(7) . .
Au1 Au8 Au11 57.219(14) . .
Au9 Au8 Au11 94.146(14) . .
P5 Au8 Au3 123.80(7) . .
Au1 Au8 Au3 56.708(13) . .
Au9 Au8 Au3 93.427(19) . .
Au11 Au8 Au3 92.499(14) . .
P6 Au9 Au1 177.39(7) . .
P6 Au9 Au10 118.94(7) . .
Au1 Au9 Au10 58.473(13) . .
P6 Au9 Au4 124.07(7) . .
Au1 Au9 Au4 57.838(14) . .
Au10 Au9 Au4 108.460(14) . .
P6 Au9 Au8 125.80(6) . .
Au1 Au9 Au8 55.275(14) . .
Au10 Au9 Au8 84.776(14) . .
Au4 Au9 Au8 84.464(19) . .
P6 Au9 Au5 124.38(6) . .
Au1 Au9 Au5 54.561(12) . .
Au10 Au9 Au5 61.124(15) . .
Au4 Au9 Au5 57.424(14) . .
Au8 Au9 Au5 109.807(17) . .
Cl3 Au10 Au1 177.52(7) . .
Cl3 Au10 Au9 120.97(7) . .
Au1 Au10 Au9 57.436(13) . .
Cl3 Au10 Au6 123.17(7) . .
Au1 Au10 Au6 57.437(16) . .
Au9 Au10 Au6 110.873(16) . .
Cl3 Au10 Au11 125.88(7) . .
Au1 Au10 Au11 56.591(15) . .
Au9 Au10 Au11 96.124(15) . .
Au6 Au10 Au11 64.967(17) . .
Cl3 Au10 Au5 122.63(7) . .
Au1 Au10 Au5 55.164(11) . .
Au9 Au10 Au5 63.442(12) . .
Au6 Au10 Au5 62.474(13) . .
Au11 Au10 Au5 108.345(17) . .
P7 Au11 Au1 177.27(7) . .
P7 Au11 Au7 118.71(7) . .
Au1 Au11 Au7 58.729(14) . .
P7 Au11 Au10 123.64(7) . .
Au1 Au11 Au10 57.867(13) . .
Au7 Au11 Au10 108.32(2) . .
P7 Au11 Au8 126.46(7) . .
Au1 Au11 Au8 55.252(13) . .
Au7 Au11 Au8 86.281(14) . .
Au10 Au11 Au8 83.700(14) . .
P7 Au11 Au6 123.66(7) . .
Au1 Au11 Au6 54.733(16) . .
Au7 Au11 Au6 61.340(14) . .
Au10 Au11 Au6 56.759(13) . .
Au8 Au11 Au6 109.872(15) . .
C1 P1 C13 106.5(5) . .
C1 P1 C7 105.6(4) . .
C13 P1 C7 103.1(4) . .
C1 P1 Au2 112.5(3) . .
C13 P1 Au2 112.8(4) . .
C7 P1 Au2 115.3(3) . .
C25 P2 C31 103.5(4) . .
C25 P2 C19A 113.4(7) . .
C31 P2 C19A 104.3(7) . .
C25 P2 C19 98.7(7) . .
C31 P2 C19 105.7(7) . .
C19A P2 C19 15.1(9) . .
C25 P2 Au3 114.9(3) . .
C31 P2 Au3 113.9(3) . .
C19A P2 Au3 106.4(6) . .
C19 P2 Au3 118.1(6) . .
C37 P3 C43 107.8(4) . .
C37 P3 C49 100.9(4) . .
C43 P3 C49 105.6(4) . .
C37 P3 Au5 113.5(3) . .
C43 P3 Au5 113.8(3) . .
C49 P3 Au5 114.1(3) . .
C61 P4 C55 106.5(6) . .
C61 P4 C67 105.3(5) . .
C55 P4 C67 101.1(5) . .
C61 P4 Au6 113.9(4) . .
C55 P4 Au6 115.2(3) . .
C67 P4 Au6 113.4(3) . .
C73 P5 C79 106.1(4) . .
C73 P5 C85 107.4(4) . .
C79 P5 C85 105.1(4) . .
C73 P5 Au8 112.0(3) . .
C79 P5 Au8 113.7(3) . .
C85 P5 Au8 112.1(3) . .
C91 P6 C103 106.8(4) . .
C91 P6 C97 106.1(4) . .
C103 P6 C97 101.8(4) . .
C91 P6 Au9 112.0(3) . .
C103 P6 Au9 114.2(3) . .
C97 P6 Au9 115.0(3) . .
C115 P7 C109 105.8(5) . .
C115 P7 C121 105.3(5) . .
C109 P7 C121 102.2(5) . .
C115 P7 Au11 113.3(4) . .
C109 P7 Au11 113.3(3) . .
C121 P7 Au11 115.8(4) . .
C6 C1 C2 118.7(10) . .
C6 C1 P1 118.9(7) . .
C2 C1 P1 122.4(8) . .
C3 C2 C1 118.8(12) . .
C2 C3 C4 122.3(12) . .
C5 C4 C3 118.4(11) . .
C4 C5 C6 119.4(11) . .
C1 C6 C5 122.3(9) . .
C8 C7 C12 119.1(9) . .
C8 C7 P1 122.8(7) . .
C12 C7 P1 118.1(6) . .
C7 C8 C9 119.8(10) . .
C10 C9 C8 119.9(10) . .
C11 C10 C9 120.8(9) . .
C10 C11 C12 120.6(10) . .
C7 C12 C11 119.7(9) . .
C14 C13 C18 118.7(13) . .
C14 C13 P1 117.8(10) . .
C18 C13 P1 123.5(12) . .
C13 C14 C15 121.2(17) . .
C16 C15 C14 119(2) . .
C17 C16 C15 119(2) . .
C16 C17 C18 124(2) . .
C13 C18 C17 118(2) . .
C20 C19 C24 120.0 . .
C20 C19 P2 121.5(11) . .
C24 C19 P2 118.5(11) . .
C19 C20 C21 120.0 . .
C22 C21 C20 120.0 . .
C21 C22 C23 120.0 . .
C24 C23 C22 120.0 . .
C23 C24 C19 120.0 . .
C20A C19A C24A 120.0 . .
C20A C19A P2 122.1(11) . .
C24A C19A P2 117.9(11) . .
C19A C20A C21A 120.0 . .
C22A C21A C20A 120.0 . .
C21A C22A C23A 120.0 . .
C24A C23A C22A 120.0 . .
C23A C24A C19A 120.0 . .
C30 C25 C26 119.2(10) . .
C30 C25 P2 117.1(8) . .
C26 C25 P2 123.7(9) . .
C25 C26 C27 118.3(14) . .
C28 C27 C26 121.3(14) . .
C29 C28 C27 119.4(14) . .
C28 C29 C30 121.3(15) . .
C29 C30 C25 120.4(12) . .
C32 C31 C36 118.7(9) . .
C32 C31 P2 122.7(8) . .
C36 C31 P2 118.5(7) . .
C31 C32 C33 120.1(10) . .
C34 C33 C32 120.4(10) . .
C35 C34 C33 119.3(10) . .
C34 C35 C36 120.5(11) . .
C35 C36 C31 121.0(10) . .
C38 C37 C42 119.3(9) . .
C38 C37 P3 116.7(7) . .
C42 C37 P3 123.9(8) . .
C39 C38 C37 120.3(10) . .
C38 C39 C40 119.9(11) . .
C41 C40 C39 120.0(11) . .
C42 C41 C40 119.9(11) . .
C41 C42 C37 120.4(10) . .
C48 C43 C44 118.1(9) . .
C48 C43 P3 118.5(7) . .
C44 C43 P3 123.2(7) . .
C45 C44 C43 119.7(9) . .
C46 C45 C44 120.8(10) . .
C45 C46 C47 120.0(10) . .
C46 C47 C48 120.1(10) . .
C43 C48 C47 121.3(10) . .
C50 C49 C54 117.9(8) . .
C50 C49 P3 123.1(7) . .
C54 C49 P3 119.0(6) . .
C49 C50 C51 121.6(10) . .
C52 C51 C50 119.4(10) . .
C53 C52 C51 120.2(9) . .
C52 C53 C54 119.5(10) . .
C49 C54 C53 121.4(9) . .
C60 C55 C56 116.9(12) . .
C60 C55 P4 119.4(11) . .
C56 C55 P4 123.8(10) . .
C57 C56 C55 123.0(18) . .
C58 C57 C56 120(2) . .
C57 C58 C59 120.7(17) . .
C58 C59 C60 116.0(18) . .
C55 C60 C59 123.2(17) . .
C62 C61 C66 118.1(11) . .
C62 C61 P4 119.5(8) . .
C66 C61 P4 122.4(10) . .
C61 C62 C63 122.4(12) . .
C64 C63 C62 119.5(14) . .
C65 C64 C63 119.4(16) . .
C64 C65 C66 122.8(16) . .
C61 C66 C65 117.5(14) . .
C72 C67 C68 117.0(10) . .
C72 C67 P4 123.3(9) . .
C68 C67 P4 119.7(7) . .
C69 C68 C67 121.9(10) . .
C70 C69 C68 118.7(11) . .
C69 C70 C71 120.7(11) . .
C72 C71 C70 120.1(12) . .
C71 C72 C67 121.5(13) . .
C74 C73 C78 117.8(9) . .
C74 C73 P5 123.0(7) . .
C78 C73 P5 119.2(7) . .
C75 C74 C73 120.2(9) . .
C76 C75 C74 121.6(10) . .
C75 C76 C77 118.7(10) . .
C78 C77 C76 120.2(9) . .
C77 C78 C73 121.4(9) . .
C84 C79 C80 119.3(9) . .
C84 C79 P5 122.9(8) . .
C80 C79 P5 117.6(7) . .
C81 C80 C79 118.9(10) . .
C82 C81 C80 121.2(11) . .
C81 C82 C83 121.1(10) . .
C82 C83 C84 119.5(10) . .
C83 C84 C79 120.0(10) . .
C90 C85 C86 120.5(10) . .
C90 C85 P5 116.8(8) . .
C86 C85 P5 122.7(8) . .
C87 C86 C85 118.7(12) . .
C88 C87 C86 121.7(13) . .
C87 C88 C89 118.7(13) . .
C88 C89 C90 122.5(14) . .
C85 C90 C89 117.8(12) . .
C96 C91 C92 118.7(10) . .
C96 C91 P6 118.5(8) . .
C92 C91 P6 122.8(8) . .
C91 C92 C93 119.1(11) . .
C94 C93 C92 120.4(12) . .
C95 C94 C93 120.4(13) . .
C94 C95 C96 121.2(13) . .
C91 C96 C95 120.2(11) . .
C98 C97 C102 119.5(9) . .
C98 C97 P6 118.0(7) . .
C102 C97 P6 122.4(8) . .
C97 C98 C99 120.0(10) . .
C100 C99 C98 121.4(11) . .
C99 C100 C101 119.2(10) . .
C102 C101 C100 120.9(11) . .
C101 C102 C97 119.1(10) . .
C108 C103 C104 120.0(10) . .
C108 C103 P6 118.1(8) . .
C104 C103 P6 121.7(8) . .
C103 C104 C105 119.2(12) . .
C106 C105 C104 120.1(12) . .
C105 C106 C107 120.1(12) . .
C106 C107 C108 119.8(12) . .
C103 C108 C107 120.7(11) . .
C114 C109 C110 120.2(10) . .
C114 C109 P7 121.5(9) . .
C110 C109 P7 117.9(8) . .
C109 C110 C111 118.1(11) . .
C112 C111 C110 121.4(13) . .
C113 C112 C111 120.0(13) . .
C112 C113 C114 120.3(13) . .
C109 C114 C113 119.9(13) . .
C116 C115 C120 119.3(11) . .
C116 C115 P7 118.2(8) . .
C120 C115 P7 122.5(9) . .
C115 C116 C117 122.2(12) . .
C116 C117 C118 118.1(13) . .
C117 C118 C119 119.9(12) . .
C120 C119 C118 120.1(13) . .
C119 C120 C115 120.3(13) . .
C122 C121 C126 118.3(11) . .
C122 C121 P7 119.1(8) . .
C126 C121 P7 122.6(9) . .
C121 C122 C123 120.7(11) . .
C124 C123 C122 120.4(14) . .
C125 C124 C123 120.3(13) . .
C124 C125 C126 119.9(13) . .
C125 C126 C121 120.3(13) . .
C5S C2S C3S 65(2) 3_766 .
C4S C3S C2S 115(3) . .
C4S C3S C5S 57.2(16) . 3_766
C2S C3S C5S 58(2) . 3_766
C3S C4S C3S 180.000(10) . 3_766
C3S C4S C5S 66(3) . 3_766
C3S C4S C5S 114(3) 3_766 3_766
C3S C4S C5S 114(3) . .
C3S C4S C5S 66(3) 3_766 .
C5S C4S C5S 180(4) 3_766 .
C2S C5S C4S 114(4) 3_766 .
C2S C5S C3S 57(2) 3_766 3_766
C4S C5S C3S 57.1(16) . 3_766
Cl1S C1S Cl2S 115.3(16) . .

loop_
_geom_bond_atom_site_label_1
_geom_bond_atom_site_label_2
_geom_bond_distance
_geom_bond_site_symmetry_2
Au1 Au8 2.6071(6) .
Au1 Au3 2.6635(6) .
Au1 Au11 2.6676(6) .
Au1 Au2 2.6696(5) .
Au1 Au5 2.6751(5) .
Au1 Au9 2.6757(6) .
Au1 Au6 2.6781(6) .
Au1 Au4 2.7042(6) .
Au1 Au10 2.7061(6) .
Au1 Au7 2.7123(6) .
Au2 P1 2.284(2) .
Au2 Au7 2.8930(6) .
Au2 Au6 2.9775(6) .
Au2 Au5 2.9858(7) .
Au2 Au4 3.0928(6) .
Au2 Au3 3.2093(6) .
Au3 P2 2.277(2) .
Au3 Au4 2.8513(6) .
Au3 Au7 2.8998(7) .
Au3 Au8 2.9624(6) .
Au4 Cl1 2.381(2) .
Au4 Au5 2.8894(6) .
Au4 Au9 2.9015(6) .
Au5 P3 2.280(2) .
Au5 Au10 3.0367(6) .
Au5 Au6 3.0618(6) .
Au5 Au9 3.1019(6) .
Au6 P4 2.278(2) .
Au6 Au10 2.8603(6) .
Au6 Au7 3.0435(6) .
Au6 Au11 3.0986(7) .
Au7 Cl2 2.377(3) .
Au7 Au11 2.8536(6) .
Au8 P5 2.271(2) .
Au8 Au9 2.9244(6) .
Au8 Au11 2.9320(7) .
Au9 P6 2.277(2) .
Au9 Au10 2.8557(7) .
Au10 Cl3 2.367(2) .
Au10 Au11 2.9089(6) .
Au11 P7 2.275(2) .
P1 C1 1.814(10) .
P1 C13 1.813(11) .
P1 C7 1.841(9) .
P2 C25 1.812(10) .
P2 C31 1.819(9) .
P2 C19A 1.822(14) .
P2 C19 1.847(14) .
P3 C37 1.818(9) .
P3 C43 1.822(9) .
P3 C49 1.830(9) .
P4 C61 1.792(10) .
P4 C55 1.808(10) .
P4 C67 1.816(10) .
P5 C73 1.814(9) .
P5 C79 1.818(9) .
P5 C85 1.837(10) .
P6 C91 1.827(10) .
P6 C103 1.833(10) .
P6 C97 1.842(10) .
P7 C115 1.810(11) .
P7 C109 1.821(10) .
P7 C121 1.824(11) .
C1 C6 1.350(13) .
C1 C2 1.373(14) .
C2 C3 1.370(17) .
C3 C4 1.370(18) .
C4 C5 1.356(16) .
C5 C6 1.377(13) .
C7 C8 1.373(12) .
C7 C12 1.386(12) .
C8 C9 1.401(14) .
C9 C10 1.363(15) .
C10 C11 1.336(14) .
C11 C12 1.395(13) .
C13 C14 1.352(17) .
C13 C18 1.372(17) .
C14 C15 1.42(2) .
C15 C16 1.39(4) .
C16 C17 1.26(4) .
C17 C18 1.44(3) .
C19 C20 1.3900 .
C19 C24 1.3900 .
C20 C21 1.3900 .
C21 C22 1.3900 .
C22 C23 1.3900 .
C23 C24 1.3900 .
C19A C20A 1.3900 .
C19A C24A 1.3900 .
C20A C21A 1.3900 .
C21A C22A 1.3900 .
C22A C23A 1.3900 .
C23A C24A 1.3900 .
C25 C30 1.379(15) .
C25 C26 1.396(14) .
C26 C27 1.397(19) .
C27 C28 1.37(2) .
C28 C29 1.35(2) .
C29 C30 1.368(16) .
C31 C32 1.375(13) .
C31 C36 1.382(13) .
C32 C33 1.389(14) .
C33 C34 1.379(15) .
C34 C35 1.364(15) .
C35 C36 1.374(14) .
C37 C38 1.380(13) .
C37 C42 1.392(13) .
C38 C39 1.371(15) .
C39 C40 1.385(16) .
C40 C41 1.380(16) .
C41 C42 1.365(15) .
C43 C48 1.375(12) .
C43 C44 1.404(12) .
C44 C45 1.396(13) .
C45 C46 1.358(15) .
C46 C47 1.369(15) .
C47 C48 1.384(14) .
C49 C50 1.376(12) .
C49 C54 1.380(12) .
C50 C51 1.376(13) .
C51 C52 1.378(15) .
C52 C53 1.368(14) .
C53 C54 1.382(13) .
C55 C60 1.285(17) .
C55 C56 1.395(18) .
C56 C57 1.34(2) .
C57 C58 1.31(3) .
C58 C59 1.41(3) .
C59 C60 1.43(2) .
C61 C62 1.349(15) .
C61 C66 1.396(15) .
C62 C63 1.381(16) .
C63 C64 1.35(2) .
C64 C65 1.33(2) .
C65 C66 1.40(2) .
C67 C72 1.390(14) .
C67 C68 1.390(14) .
C68 C69 1.381(14) .
C69 C70 1.368(16) .
C70 C71 1.373(19) .
C71 C72 1.360(18) .
C73 C74 1.388(12) .
C73 C78 1.389(12) .
C74 C75 1.373(14) .
C75 C76 1.356(14) .
C76 C77 1.392(14) .
C77 C78 1.357(14) .
C79 C84 1.391(13) .
C79 C80 1.404(13) .
C80 C81 1.380(14) .
C81 C82 1.345(16) .
C82 C83 1.374(16) .
C83 C84 1.387(14) .
C85 C90 1.362(14) .
C85 C86 1.385(13) .
C86 C87 1.389(15) .
C87 C88 1.335(18) .
C88 C89 1.354(19) .
C89 C90 1.394(16) .
C91 C96 1.381(14) .
C91 C92 1.400(13) .
C92 C93 1.403(16) .
C93 C94 1.368(18) .
C94 C95 1.334(18) .
C95 C96 1.391(16) .
C97 C98 1.360(14) .
C97 C102 1.395(14) .
C98 C99 1.386(14) .
C99 C100 1.336(15) .
C100 C101 1.384(15) .
C101 C102 1.372(15) .
C103 C108 1.370(14) .
C103 C104 1.386(14) .
C104 C105 1.399(15) .
C105 C106 1.371(18) .
C106 C107 1.382(18) .
C107 C108 1.377(15) .
C109 C114 1.366(14) .
C109 C110 1.373(14) .
C110 C111 1.396(15) .
C111 C112 1.369(18) .
C112 C113 1.324(19) .
C113 C114 1.406(18) .
C115 C116 1.341(15) .
C115 C120 1.402(15) .
C116 C117 1.385(16) .
C117 C118 1.384(18) .
C118 C119 1.404(19) .
C119 C120 1.341(17) .
C121 C122 1.338(15) .
C121 C126 1.397(15) .
C122 C123 1.401(15) .
C123 C124 1.345(18) .
C124 C125 1.343(19) .
C125 C126 1.389(18) .
C2S C5S 1.54(6) 3_766
C2S C3S 1.52(2) .
C3S C4S 1.509(19) .
C3S C5S 1.64(6) 3_766
C4S C3S 1.509(19) 3_766
C4S C5S 1.51(2) 3_766
C4S C5S 1.51(2) .
C5S C2S 1.54(6) 3_766
C5S C3S 1.64(6) 3_766
C1S Cl1S 1.712(17) .
C1S Cl2S 1.706(18) .

loop_
_geom_torsion_atom_site_label_1
_geom_torsion_atom_site_label_2
_geom_torsion_atom_site_label_3
_geom_torsion_atom_site_label_4
_geom_torsion
_geom_torsion_site_symmetry_1
_geom_torsion_site_symmetry_4
Au8 Au1 Au2 P1 2.0(5) . .
Au3 Au1 Au2 P1 6.1(5) . .
Au11 Au1 Au2 P1 -93.0(5) . .
Au5 Au1 Au2 P1 144.0(5) . .
Au9 Au1 Au2 P1 105.0(5) . .
Au6 Au1 Au2 P1 -139.7(5) . .
Au4 Au1 Au2 P1 73.8(5) . .
Au10 Au1 Au2 P1 -173.3(5) . .
Au7 Au1 Au2 P1 -63.7(5) . .
Au8 Au1 Au2 Au7 65.73(3) . .
Au3 Au1 Au2 Au7 69.737(17) . .
Au11 Au1 Au2 Au7 -29.290(17) . .
Au5 Au1 Au2 Au7 -152.363(17) . .
Au9 Au1 Au2 Au7 168.64(2) . .
Au6 Au1 Au2 Au7 -76.057(15) . .
Au4 Au1 Au2 Au7 137.484(15) . .
Au10 Au1 Au2 Au7 -109.66(2) . .
Au8 Au1 Au2 Au6 141.79(3) . .
Au3 Au1 Au2 Au6 145.795(16) . .
Au11 Au1 Au2 Au6 46.767(19) . .
Au5 Au1 Au2 Au6 -76.305(13) . .
Au9 Au1 Au2 Au6 -115.30(2) . .
Au4 Au1 Au2 Au6 -146.459(16) . .
Au10 Au1 Au2 Au6 -33.602(17) . .
Au7 Au1 Au2 Au6 76.057(15) . .
Au8 Au1 Au2 Au5 -141.91(3) . .
Au3 Au1 Au2 Au5 -137.900(16) . .
Au11 Au1 Au2 Au5 123.07(2) . .
Au9 Au1 Au2 Au5 -38.99(2) . .
Au6 Au1 Au2 Au5 76.305(13) . .
Au4 Au1 Au2 Au5 -70.154(14) . .
Au10 Au1 Au2 Au5 42.703(18) . .
Au7 Au1 Au2 Au5 152.363(17) . .
Au8 Au1 Au2 Au4 -71.75(3) . .
Au3 Au1 Au2 Au4 -67.746(17) . .
Au11 Au1 Au2 Au4 -166.77(2) . .
Au5 Au1 Au2 Au4 70.154(14) . .
Au9 Au1 Au2 Au4 31.161(18) . .
Au6 Au1 Au2 Au4 146.459(16) . .
Au10 Au1 Au2 Au4 112.86(2) . .
Au7 Au1 Au2 Au4 -137.484(15) . .
Au8 Au1 Au2 Au3 -4.01(2) . .
Au11 Au1 Au2 Au3 -99.03(2) . .
Au5 Au1 Au2 Au3 137.900(16) . .
Au9 Au1 Au2 Au3 98.91(2) . .
Au6 Au1 Au2 Au3 -145.795(16) . .
Au4 Au1 Au2 Au3 67.746(17) . .
Au10 Au1 Au2 Au3 -179.40(2) . .
Au7 Au1 Au2 Au3 -69.737(17) . .
Au8 Au1 Au3 P2 -106.4(7) . .
Au11 Au1 Au3 P2 -163.7(7) . .
Au2 Au1 Au3 P2 76.2(7) . .
Au5 Au1 Au3 P2 27.8(7) . .
Au9 Au1 Au3 P2 -50.1(7) . .
Au6 Au1 Au3 P2 118.3(7) . .
Au4 Au1 Au3 P2 0.7(7) . .
Au10 Au1 Au3 P2 -105.5(7) . .
Au7 Au1 Au3 P2 145.6(7) . .
Au8 Au1 Au3 Au4 -107.190(19) . .
Au11 Au1 Au3 Au4 -164.410(17) . .
Au2 Au1 Au3 Au4 75.445(18) . .
Au5 Au1 Au3 Au4 27.004(17) . .
Au9 Au1 Au3 Au4 -50.862(16) . .
Au6 Au1 Au3 Au4 117.51(2) . .
Au10 Au1 Au3 Au4 -106.25(6) . .
Au7 Au1 Au3 Au4 144.868(16) . .
Au8 Au1 Au3 Au7 107.942(17) . .
Au11 Au1 Au3 Au7 50.721(15) . .
Au2 Au1 Au3 Au7 -69.424(15) . .
Au5 Au1 Au3 Au7 -117.864(19) . .
Au9 Au1 Au3 Au7 164.270(17) . .
Au6 Au1 Au3 Au7 -27.359(19) . .
Au4 Au1 Au3 Au7 -144.868(16) . .
Au10 Au1 Au3 Au7 108.88(6) . .
Au11 Au1 Au3 Au8 -57.221(18) . .
Au2 Au1 Au3 Au8 -177.366(16) . .
Au5 Au1 Au3 Au8 134.19(2) . .
Au9 Au1 Au3 Au8 56.328(15) . .
Au6 Au1 Au3 Au8 -135.30(2) . .
Au4 Au1 Au3 Au8 107.190(19) . .
Au10 Au1 Au3 Au8 0.94(6) . .
Au7 Au1 Au3 Au8 -107.942(17) . .
Au8 Au1 Au3 Au2 177.366(16) . .
Au11 Au1 Au3 Au2 120.15(2) . .
Au5 Au1 Au3 Au2 -48.440(19) . .
Au9 Au1 Au3 Au2 -126.306(17) . .
Au6 Au1 Au3 Au2 42.065(18) . .
Au4 Au1 Au3 Au2 -75.445(18) . .
Au10 Au1 Au3 Au2 178.30(6) . .
Au7 Au1 Au3 Au2 69.424(15) . .
P1 Au2 Au3 P2 6.94(10) . .
Au1 Au2 Au3 P2 -173.98(8) . .
Au7 Au2 Au3 P2 112.96(8) . .
Au6 Au2 Au3 P2 157.41(8) . .
Au5 Au2 Au3 P2 -139.69(8) . .
Au4 Au2 Au3 P2 -103.18(8) . .
P1 Au2 Au3 Au1 -179.08(7) . .
Au7 Au2 Au3 Au1 -73.056(16) . .
Au6 Au2 Au3 Au1 -28.610(13) . .
Au5 Au2 Au3 Au1 34.296(14) . .
Au4 Au2 Au3 Au1 70.806(18) . .
P1 Au2 Au3 Au4 110.11(7) . .
Au1 Au2 Au3 Au4 -70.806(18) . .
Au7 Au2 Au3 Au4 -143.861(16) . .
Au6 Au2 Au3 Au4 -99.415(18) . .
Au5 Au2 Au3 Au4 -36.510(14) . .
P1 Au2 Au3 Au7 -106.03(7) . .
Au1 Au2 Au3 Au7 73.056(16) . .
Au6 Au2 Au3 Au7 44.446(16) . .
Au5 Au2 Au3 Au7 107.352(15) . .
Au4 Au2 Au3 Au7 143.861(15) . .
P1 Au2 Au3 Au8 -176.82(7) . .
Au1 Au2 Au3 Au8 2.265(14) . .
Au7 Au2 Au3 Au8 -70.790(17) . .
Au6 Au2 Au3 Au8 -26.344(17) . .
Au5 Au2 Au3 Au8 36.561(18) . .
Au4 Au2 Au3 Au8 73.071(19) . .
Au8 Au1 Au4 Cl1 70.4(12) . .
Au3 Au1 Au4 Cl1 7.3(12) . .
Au11 Au1 Au4 Cl1 66.3(12) . .
Au2 Au1 Au4 Cl1 -74.0(12) . .
Au5 Au1 Au4 Cl1 -148.1(12) . .
Au9 Au1 Au4 Cl1 132.4(12) . .
Au6 Au1 Au4 Cl1 -113.6(12) . .
Au10 Au1 Au4 Cl1 168.2(12) . .
Au7 Au1 Au4 Cl1 -29.5(12) . .
Au8 Au1 Au4 Au3 63.068(15) . .
Au11 Au1 Au4 Au3 59.01(6) . .
Au2 Au1 Au4 Au3 -81.268(18) . .
Au5 Au1 Au4 Au3 -155.414(15) . .
Au9 Au1 Au4 Au3 125.151(18) . .
Au6 Au1 Au4 Au3 -120.86(2) . .
Au10 Au1 Au4 Au3 160.894(19) . .
Au7 Au1 Au4 Au3 -36.747(18) . .
Au8 Au1 Au4 Au5 -141.518(17) . .
Au3 Au1 Au4 Au5 155.414(15) . .
Au11 Au1 Au4 Au5 -145.57(6) . .
Au2 Au1 Au4 Au5 74.146(17) . .
Au9 Au1 Au4 Au5 -79.435(17) . .
Au6 Au1 Au4 Au5 34.553(19) . .
Au10 Au1 Au4 Au5 -43.692(16) . .
Au7 Au1 Au4 Au5 118.667(19) . .
Au8 Au1 Au4 Au9 -62.084(14) . .
Au3 Au1 Au4 Au9 -125.151(18) . .
Au11 Au1 Au4 Au9 -66.14(6) . .
Au2 Au1 Au4 Au9 153.581(15) . .
Au5 Au1 Au4 Au9 79.435(17) . .
Au6 Au1 Au4 Au9 113.99(2) . .
Au10 Au1 Au4 Au9 35.743(17) . .
Au7 Au1 Au4 Au9 -161.898(19) . .
Au8 Au1 Au4 Au2 144.335(17) . .
Au3 Au1 Au4 Au2 81.268(18) . .
Au11 Au1 Au4 Au2 140.28(6) . .
Au5 Au1 Au4 Au2 -74.146(17) . .
Au9 Au1 Au4 Au2 -153.581(15) . .
Au6 Au1 Au4 Au2 -39.593(18) . .
Au10 Au1 Au4 Au2 -117.84(2) . .
Au7 Au1 Au4 Au2 44.521(16) . .
P2 Au3 Au4 Cl1 0.52(10) . .
Au1 Au3 Au4 Cl1 -179.55(7) . .
Au7 Au3 Au4 Cl1 -148.50(7) . .
Au8 Au3 Au4 Cl1 128.72(7) . .
Au2 Au3 Au4 Cl1 -117.35(7) . .
P2 Au3 Au4 Au1 -179.93(7) . .
Au7 Au3 Au4 Au1 31.050(15) . .
Au8 Au3 Au4 Au1 -51.725(13) . .
Au2 Au3 Au4 Au1 62.202(16) . .
P2 Au3 Au4 Au5 158.23(7) . .
Au1 Au3 Au4 Au5 -21.847(14) . .
Au7 Au3 Au4 Au5 9.20(2) . .
Au8 Au3 Au4 Au5 -73.572(15) . .
Au2 Au3 Au4 Au5 40.355(15) . .
P2 Au3 Au4 Au9 -136.37(7) . .
Au1 Au3 Au4 Au9 43.553(13) . .
Au7 Au3 Au4 Au9 74.603(17) . .
Au8 Au3 Au4 Au9 -8.172(14) . .
Au2 Au3 Au4 Au9 105.755(16) . .
P2 Au3 Au4 Au2 117.87(7) . .
Au1 Au3 Au4 Au2 -62.202(16) . .
Au7 Au3 Au4 Au2 -31.153(14) . .
Au8 Au3 Au4 Au2 -113.927(15) . .
P1 Au2 Au4 Cl1 5.07(10) . .
Au1 Au2 Au4 Cl1 176.43(7) . .
Au7 Au2 Au4 Cl1 140.40(7) . .
Au6 Au2 Au4 Cl1 -155.18(7) . .
Au5 Au2 Au4 Cl1 -114.50(7) . .
Au3 Au2 Au4 Cl1 110.17(7) . .
P1 Au2 Au4 Au1 -171.36(7) . .
Au7 Au2 Au4 Au1 -36.034(15) . .
Au6 Au2 Au4 Au1 28.392(13) . .
Au5 Au2 Au4 Au1 69.073(14) . .
Au3 Au2 Au4 Au1 -66.263(17) . .
P1 Au2 Au4 Au3 -105.10(7) . .
Au1 Au2 Au4 Au3 66.263(17) . .
Au7 Au2 Au4 Au3 30.228(14) . .
Au6 Au2 Au4 Au3 94.655(19) . .
Au5 Au2 Au4 Au3 135.336(15) . .
P1 Au2 Au4 Au5 119.57(7) . .
Au1 Au2 Au4 Au5 -69.073(14) . .
Au7 Au2 Au4 Au5 -105.107(15) . .
Au6 Au2 Au4 Au5 -40.681(14) . .
Au3 Au2 Au4 Au5 -135.336(15) . .
P1 Au2 Au4 Au9 165.71(7) . .
Au1 Au2 Au4 Au9 -22.926(14) . .
Au7 Au2 Au4 Au9 -58.960(19) . .
Au6 Au2 Au4 Au9 5.466(17) . .
Au5 Au2 Au4 Au9 46.147(15) . .
Au3 Au2 Au4 Au9 -89.19(2) . .
Au8 Au1 Au5 P3 8.9(5) . .
Au3 Au1 Au5 P3 -85.9(5) . .
Au11 Au1 Au5 P3 108.3(5) . .
Au2 Au1 Au5 P3 -136.8(5) . .
Au9 Au1 Au5 P3 11.9(5) . .
Au6 Au1 Au5 P3 149.9(5) . .
Au4 Au1 Au5 P3 -59.1(5) . .
Au10 Au1 Au5 P3 80.7(5) . .
Au7 Au1 Au5 P3 -168.0(5) . .
Au8 Au1 Au5 Au4 67.94(3) . .
Au3 Au1 Au5 Au4 -26.810(17) . .
Au11 Au1 Au5 Au4 167.35(2) . .
Au2 Au1 Au5 Au4 -77.719(14) . .
Au9 Au1 Au5 Au4 70.935(16) . .
Au6 Au1 Au5 Au4 -151.006(16) . .
Au10 Au1 Au5 Au4 139.765(15) . .
Au7 Au1 Au5 Au4 -108.97(2) . .
Au8 Au1 Au5 Au2 145.66(3) . .
Au3 Au1 Au5 Au2 50.910(19) . .
Au11 Au1 Au5 Au2 -114.93(2) . .
Au9 Au1 Au5 Au2 148.654(16) . .
Au6 Au1 Au5 Au2 -73.287(13) . .
Au4 Au1 Au5 Au2 77.719(14) . .
Au10 Au1 Au5 Au2 -142.515(17) . .
Au7 Au1 Au5 Au2 -31.248(18) . .
Au8 Au1 Au5 Au10 -71.83(3) . .
Au3 Au1 Au5 Au10 -166.57(2) . .
Au11 Au1 Au5 Au10 27.582(18) . .
Au2 Au1 Au5 Au10 142.515(17) . .
Au9 Au1 Au5 Au10 -68.830(17) . .
Au6 Au1 Au5 Au10 69.229(15) . .
Au4 Au1 Au5 Au10 -139.765(15) . .
Au7 Au1 Au5 Au10 111.27(2) . .
Au8 Au1 Au5 Au6 -141.05(3) . .
Au3 Au1 Au5 Au6 124.20(2) . .
Au11 Au1 Au5 Au6 -41.65(2) . .
Au2 Au1 Au5 Au6 73.287(13) . .
Au9 Au1 Au5 Au6 -138.059(15) . .
Au4 Au1 Au5 Au6 151.006(16) . .
Au10 Au1 Au5 Au6 -69.229(15) . .
Au7 Au1 Au5 Au6 42.038(18) . .
Au8 Au1 Au5 Au9 -2.99(2) . .
Au3 Au1 Au5 Au9 -97.74(2) . .
Au11 Au1 Au5 Au9 96.41(2) . .
Au2 Au1 Au5 Au9 -148.654(16) . .
Au6 Au1 Au5 Au9 138.059(15) . .
Au4 Au1 Au5 Au9 -70.935(16) . .
Au10 Au1 Au5 Au9 68.830(17) . .
Au7 Au1 Au5 Au9 -179.90(2) . .
Cl1 Au4 Au5 P3 -8.69(10) . .
Au1 Au4 Au5 P3 173.29(7) . .
Au3 Au4 Au5 P3 -164.82(7) . .
Au9 Au4 Au5 P3 107.75(7) . .
Au2 Au4 Au5 P3 -121.94(7) . .
Cl1 Au4 Au5 Au1 178.02(7) . .
Au3 Au4 Au5 Au1 21.898(14) . .
Au9 Au4 Au5 Au1 -65.533(17) . .
Au2 Au4 Au5 Au1 64.772(13) . .
Cl1 Au4 Au5 Au2 113.25(7) . .
Au1 Au4 Au5 Au2 -64.772(13) . .
Au3 Au4 Au5 Au2 -42.873(16) . .
Au9 Au4 Au5 Au2 -130.305(15) . .
Cl1 Au4 Au5 Au10 -148.42(7) . .
Au1 Au4 Au5 Au10 33.557(15) . .
Au3 Au4 Au5 Au10 55.46(2) . .
Au9 Au4 Au5 Au10 -31.976(14) . .
Au2 Au4 Au5 Au10 98.329(14) . .
Cl1 Au4 Au5 Au6 153.32(7) . .
Au1 Au4 Au5 Au6 -24.701(13) . .
Au3 Au4 Au5 Au6 -2.803(19) . .
Au9 Au4 Au5 Au6 -90.234(19) . .
Au2 Au4 Au5 Au6 40.070(14) . .
Cl1 Au4 Au5 Au9 -116.45(7) . .
Au1 Au4 Au5 Au9 65.533(17) . .
Au3 Au4 Au5 Au9 87.43(2) . .
Au2 Au4 Au5 Au9 130.305(15) . .
P1 Au2 Au5 P3 -0.24(11) . .
Au1 Au2 Au5 P3 173.93(8) . .
Au7 Au2 Au5 P3 -161.37(8) . .
Au6 Au2 Au5 P3 -119.53(8) . .
Au4 Au2 Au5 P3 106.13(8) . .
Au3 Au2 Au5 P3 141.15(8) . .
P1 Au2 Au5 Au1 -174.17(8) . .
Au7 Au2 Au5 Au1 24.699(15) . .
Au6 Au2 Au5 Au1 66.538(16) . .
Au4 Au2 Au5 Au1 -67.805(13) . .
Au3 Au2 Au5 Au1 -32.779(13) . .
P1 Au2 Au5 Au4 -106.37(8) . .
Au1 Au2 Au5 Au4 67.805(13) . .
Au7 Au2 Au5 Au4 92.504(16) . .
Au6 Au2 Au5 Au4 134.343(16) . .
Au3 Au2 Au5 Au4 35.026(13) . .
P1 Au2 Au5 Au10 154.52(8) . .
Au1 Au2 Au5 Au10 -31.311(15) . .
Au7 Au2 Au5 Au10 -6.613(18) . .
Au6 Au2 Au5 Au10 35.227(13) . .
Au4 Au2 Au5 Au10 -99.116(15) . .
Au3 Au2 Au5 Au10 -64.091(19) . .
P1 Au2 Au5 Au6 119.29(8) . .
Au1 Au2 Au5 Au6 -66.538(16) . .
Au7 Au2 Au5 Au6 -41.839(14) . .
Au4 Au2 Au5 Au6 -134.343(16) . .
Au3 Au2 Au5 Au6 -99.318(19) . .
P1 Au2 Au5 Au9 -148.19(8) . .
Au1 Au2 Au5 Au9 25.980(13) . .
Au7 Au2 Au5 Au9 50.68(2) . .
Au6 Au2 Au5 Au9 92.518(19) . .
Au4 Au2 Au5 Au9 -41.825(13) . .
Au3 Au2 Au5 Au9 -6.799(15) . .
Au8 Au1 Au6 P4 17.4(7) . .
Au3 Au1 Au6 P4 118.7(7) . .
Au11 Au1 Au6 P4 23.3(7) . .
Au2 Au1 Au6 P4 162.8(7) . .
Au5 Au1 Au6 P4 -123.5(7) . .
Au9 Au1 Au6 P4 -74.6(7) . .
Au4 Au1 Au6 P4 -156.7(7) . .
Au10 Au1 Au6 P4 -48.1(7) . .
Au7 Au1 Au6 P4 92.1(7) . .
Au8 Au1 Au6 Au10 65.49(2) . .
Au3 Au1 Au6 Au10 166.81(2) . .
Au11 Au1 Au6 Au10 71.406(15) . .
Au2 Au1 Au6 Au10 -149.069(15) . .
Au5 Au1 Au6 Au10 -75.425(17) . .
Au9 Au1 Au6 Au10 -26.513(18) . .
Au4 Au1 Au6 Au10 -108.63(2) . .
Au7 Au1 Au6 Au10 140.197(17) . .
Au8 Au1 Au6 Au2 -145.44(3) . .
Au3 Au1 Au6 Au2 -44.125(19) . .
Au11 Au1 Au6 Au2 -139.526(17) . .
Au5 Au1 Au6 Au2 73.644(18) . .
Au9 Au1 Au6 Au2 122.56(2) . .
Au4 Au1 Au6 Au2 40.434(19) . .
Au10 Au1 Au6 Au2 149.069(15) . .
Au7 Au1 Au6 Au2 -70.735(16) . .
Au8 Au1 Au6 Au7 -74.71(2) . .
Au3 Au1 Au6 Au7 26.610(19) . .
Au11 Au1 Au6 Au7 -68.791(13) . .
Au2 Au1 Au6 Au7 70.735(16) . .
Au5 Au1 Au6 Au7 144.378(15) . .
Au9 Au1 Au6 Au7 -166.71(2) . .
Au4 Au1 Au6 Au7 111.17(2) . .
Au10 Au1 Au6 Au7 -140.197(17) . .
Au8 Au1 Au6 Au5 140.92(3) . .
Au3 Au1 Au6 Au5 -117.77(2) . .
Au11 Au1 Au6 Au5 146.830(16) . .
Au2 Au1 Au6 Au5 -73.644(18) . .
Au9 Au1 Au6 Au5 48.912(17) . .
Au4 Au1 Au6 Au5 -33.210(18) . .
Au10 Au1 Au6 Au5 75.425(17) . .
Au7 Au1 Au6 Au5 -144.378(15) . .
Au8 Au1 Au6 Au11 -5.91(2) . .
Au3 Au1 Au6 Au11 95.40(2) . .
Au2 Au1 Au6 Au11 139.526(17) . .
Au5 Au1 Au6 Au11 -146.830(16) . .
Au9 Au1 Au6 Au11 -97.919(18) . .
Au4 Au1 Au6 Au11 179.96(2) . .
Au10 Au1 Au6 Au11 -71.406(15) . .
Au7 Au1 Au6 Au11 68.791(13) . .
P1 Au2 Au6 P4 -4.36(12) . .
Au1 Au2 Au6 P4 -178.01(8) . .
Au7 Au2 Au6 P4 -109.50(8) . .
Au5 Au2 Au6 P4 115.73(8) . .
Au4 Au2 Au6 P4 153.93(8) . .
Au3 Au2 Au6 P4 -150.68(8) . .
P1 Au2 Au6 Au1 173.65(8) . .
Au7 Au2 Au6 Au1 68.505(16) . .
Au5 Au2 Au6 Au1 -66.265(14) . .
Au4 Au2 Au6 Au1 -28.059(13) . .
Au3 Au2 Au6 Au1 27.331(13) . .
P1 Au2 Au6 Au10 -158.91(8) . .
Au1 Au2 Au6 Au10 27.444(14) . .
Au7 Au2 Au6 Au10 95.950(18) . .
Au5 Au2 Au6 Au10 -38.821(15) . .
Au4 Au2 Au6 Au10 -0.615(18) . .
Au3 Au2 Au6 Au10 54.776(18) . .
P1 Au2 Au6 Au7 105.14(8) . .
Au1 Au2 Au6 Au7 -68.505(16) . .
Au5 Au2 Au6 Au7 -134.771(15) . .
Au4 Au2 Au6 Au7 -96.564(17) . .
Au3 Au2 Au6 Au7 -41.174(14) . .
P1 Au2 Au6 Au5 -120.09(8) . .
Au1 Au2 Au6 Au5 66.265(14) . .
Au7 Au2 Au6 Au5 134.771(15) . .
Au4 Au2 Au6 Au5 38.206(13) . .
Au3 Au2 Au6 Au5 93.596(15) . .
P1 Au2 Au6 Au11 141.14(8) . .
Au1 Au2 Au6 Au11 -32.512(14) . .
Au7 Au2 Au6 Au11 35.994(14) . .
Au5 Au2 Au6 Au11 -98.777(15) . .
Au4 Au2 Au6 Au11 -60.571(17) . .
Au3 Au2 Au6 Au11 -5.180(16) . .
P3 Au5 Au6 P4 -0.99(11) . .
Au1 Au5 Au6 P4 174.46(8) . .
Au4 Au5 Au6 P4 -159.96(8) . .
Au2 Au5 Au6 P4 -117.71(8) . .
Au10 Au5 Au6 P4 104.89(8) . .
Au9 Au5 Au6 P4 140.93(8) . .
P3 Au5 Au6 Au1 -175.45(8) . .
Au4 Au5 Au6 Au1 25.581(14) . .
Au2 Au5 Au6 Au1 67.825(14) . .
Au10 Au5 Au6 Au1 -69.570(16) . .
Au9 Au5 Au6 Au1 -33.528(13) . .
P3 Au5 Au6 Au10 -105.88(8) . .
Au1 Au5 Au6 Au10 69.570(16) . .
Au4 Au5 Au6 Au10 95.150(18) . .
Au2 Au5 Au6 Au10 137.394(15) . .
Au9 Au5 Au6 Au10 36.041(14) . .
P3 Au5 Au6 Au2 116.73(8) . .
Au1 Au5 Au6 Au2 -67.825(14) . .
Au4 Au5 Au6 Au2 -42.244(14) . .
Au10 Au5 Au6 Au2 -137.394(15) . .
Au9 Au5 Au6 Au2 -101.353(15) . .
P3 Au5 Au6 Au7 154.71(7) . .
Au1 Au5 Au6 Au7 -29.843(13) . .
Au4 Au5 Au6 Au7 -4.263(17) . .
Au2 Au5 Au6 Au7 37.981(14) . .
Au10 Au5 Au6 Au7 -99.413(17) . .
Au9 Au5 Au6 Au7 -63.372(16) . .
P3 Au5 Au6 Au11 -148.28(8) . .
Au1 Au5 Au6 Au11 27.171(13) . .
Au4 Au5 Au6 Au11 52.752(17) . .
Au2 Au5 Au6 Au11 94.996(16) . .
Au10 Au5 Au6 Au11 -42.398(14) . .
Au9 Au5 Au6 Au11 -6.357(16) . .
Au8 Au1 Au7 Cl2 92(2) . .
Au3 Au1 Au7 Cl2 155(2) . .
Au11 Au1 Au7 Cl2 31(2) . .
Au2 Au1 Au7 Cl2 -122(2) . .
Au5 Au1 Au7 Cl2 -90(2) . .
Au9 Au1 Au7 Cl2 91(2) . .
Au6 Au1 Au7 Cl2 -47(2) . .
Au4 Au1 Au7 Cl2 -169(2) . .
Au10 Au1 Au7 Cl2 -6(2) . .
Au8 Au1 Au7 Au11 61.356(18) . .
Au3 Au1 Au7 Au11 124.168(16) . .
Au2 Au1 Au7 Au11 -152.749(17) . .
Au5 Au1 Au7 Au11 -120.72(2) . .
Au9 Au1 Au7 Au11 59.60(6) . .
Au6 Au1 Au7 Au11 -78.334(16) . .
Au4 Au1 Au7 Au11 160.526(19) . .
Au10 Au1 Au7 Au11 -37.066(16) . .
Au8 Au1 Au7 Au2 -145.895(18) . .
Au3 Au1 Au7 Au2 -83.082(14) . .
Au11 Au1 Au7 Au2 152.749(17) . .
Au5 Au1 Au7 Au2 32.025(18) . .
Au9 Au1 Au7 Au2 -147.65(6) . .
Au6 Au1 Au7 Au2 74.416(14) . .
Au4 Au1 Au7 Au2 -46.725(17) . .
Au10 Au1 Au7 Au2 115.684(19) . .
Au8 Au1 Au7 Au3 -62.812(16) . .
Au11 Au1 Au7 Au3 -124.168(16) . .
Au2 Au1 Au7 Au3 83.082(14) . .
Au5 Au1 Au7 Au3 115.11(2) . .
Au9 Au1 Au7 Au3 -64.57(6) . .
Au6 Au1 Au7 Au3 157.498(16) . .
Au4 Au1 Au7 Au3 36.357(17) . .
Au10 Au1 Au7 Au3 -161.234(19) . .
Au8 Au1 Au7 Au6 139.689(16) . .
Au3 Au1 Au7 Au6 -157.498(16) . .
Au11 Au1 Au7 Au6 78.334(16) . .
Au2 Au1 Au7 Au6 -74.416(14) . .
Au5 Au1 Au7 Au6 -42.390(17) . .
Au9 Au1 Au7 Au6 137.93(6) . .
Au4 Au1 Au7 Au6 -121.14(2) . .
Au10 Au1 Au7 Au6 41.268(17) . .
P1 Au2 Au7 Cl2 -9.77(11) . .
Au1 Au2 Au7 Cl2 177.97(9) . .
Au6 Au2 Au7 Cl2 112.35(9) . .
Au5 Au2 Au7 Cl2 153.88(9) . .
Au4 Au2 Au7 Cl2 -147.30(9) . .
Au3 Au2 Au7 Cl2 -118.15(9) . .
P1 Au2 Au7 Au1 172.26(7) . .
Au6 Au2 Au7 Au1 -65.625(17) . .
Au5 Au2 Au7 Au1 -24.092(14) . .
Au4 Au2 Au7 Au1 34.728(13) . .
Au3 Au2 Au7 Au1 63.884(13) . .
P1 Au2 Au7 Au11 -163.69(7) . .
Au1 Au2 Au7 Au11 24.049(15) . .
Au6 Au2 Au7 Au11 -41.575(16) . .
Au5 Au2 Au7 Au11 -0.04(2) . .
Au4 Au2 Au7 Au11 58.777(19) . .
Au3 Au2 Au7 Au11 87.934(16) . .
P1 Au2 Au7 Au3 108.38(7) . .
Au1 Au2 Au7 Au3 -63.884(13) . .
Au6 Au2 Au7 Au3 -129.509(16) . .
Au5 Au2 Au7 Au3 -87.976(15) . .
Au4 Au2 Au7 Au3 -29.156(14) . .
P1 Au2 Au7 Au6 -122.12(7) . .
Au1 Au2 Au7 Au6 65.625(17) . .
Au5 Au2 Au7 Au6 41.533(15) . .
Au4 Au2 Au7 Au6 100.353(19) . .
Au3 Au2 Au7 Au6 129.509(16) . .
P2 Au3 Au7 Cl2 4.53(12) . .
Au1 Au3 Au7 Cl2 -178.98(10) . .
Au4 Au3 Au7 Cl2 149.81(10) . .
Au8 Au3 Au7 Cl2 -127.58(10) . .
Au2 Au3 Au7 Cl2 116.83(10) . .
P2 Au3 Au7 Au1 -176.49(8) . .
Au4 Au3 Au7 Au1 -31.212(14) . .
Au8 Au3 Au7 Au1 51.398(15) . .
Au2 Au3 Au7 Au1 -64.188(12) . .
P2 Au3 Au7 Au11 139.19(7) . .
Au1 Au3 Au7 Au11 -44.326(15) . .
Au4 Au3 Au7 Au11 -75.54(2) . .
Au8 Au3 Au7 Au11 7.072(14) . .
Au2 Au3 Au7 Au11 -108.514(18) . .
P2 Au3 Au7 Au2 -112.30(7) . .
Au1 Au3 Au7 Au2 64.188(12) . .
Au4 Au3 Au7 Au2 32.976(14) . .
Au8 Au3 Au7 Au2 115.586(17) . .
P2 Au3 Au7 Au6 -157.16(7) . .
Au1 Au3 Au7 Au6 19.324(13) . .
Au4 Au3 Au7 Au6 -11.889(19) . .
Au8 Au3 Au7 Au6 70.722(19) . .
Au2 Au3 Au7 Au6 -44.865(13) . .
P4 Au6 Au7 Cl2 4.58(12) . .
Au1 Au6 Au7 Cl2 178.26(10) . .
Au10 Au6 Au7 Cl2 143.97(10) . .
Au2 Au6 Au7 Cl2 -113.45(10) . .
Au5 Au6 Au7 Cl2 -152.32(10) . .
Au11 Au6 Au7 Cl2 111.10(10) . .
P4 Au6 Au7 Au1 -173.67(7) . .
Au10 Au6 Au7 Au1 -34.282(14) . .
Au2 Au6 Au7 Au1 68.291(14) . .
Au5 Au6 Au7 Au1 29.419(13) . .
Au11 Au6 Au7 Au1 -67.153(14) . .
P4 Au6 Au7 Au11 -106.52(7) . .
Au1 Au6 Au7 Au11 67.153(14) . .
Au10 Au6 Au7 Au11 32.871(14) . .
Au2 Au6 Au7 Au11 135.444(17) . .
Au5 Au6 Au7 Au11 96.572(16) . .
P4 Au6 Au7 Au2 118.04(7) . .
Au1 Au6 Au7 Au2 -68.291(14) . .
Au10 Au6 Au7 Au2 -102.573(18) . .
Au5 Au6 Au7 Au2 -38.872(13) . .
Au11 Au6 Au7 Au2 -135.444(17) . .
P4 Au6 Au7 Au3 166.66(7) . .
Au1 Au6 Au7 Au3 -19.673(14) . .
Au10 Au6 Au7 Au3 -53.95(2) . .
Au2 Au6 Au7 Au3 48.619(14) . .
Au5 Au6 Au7 Au3 9.747(18) . .
Au11 Au6 Au7 Au3 -86.826(17) . .
Au3 Au1 Au8 P5 -100.0(12) . .
Au11 Au1 Au8 P5 19.0(12) . .
Au2 Au1 Au8 P5 -95.8(12) . .
Au5 Au1 Au8 P5 142.9(12) . .
Au9 Au1 Au8 P5 139.8(12) . .
Au6 Au1 Au8 P5 25.1(12) . .
Au4 Au1 Au8 P5 -159.6(12) . .
Au10 Au1 Au8 P5 80.3(12) . .
Au7 Au1 Au8 P5 -39.6(12) . .
Au3 Au1 Au8 Au9 120.194(18) . .
Au11 Au1 Au8 Au9 -120.797(16) . .
Au2 Au1 Au8 Au9 124.34(3) . .
Au5 Au1 Au8 Au9 3.07(2) . .
Au6 Au1 Au8 Au9 -114.75(3) . .
Au4 Au1 Au8 Au9 60.524(14) . .
Au10 Au1 Au8 Au9 -59.527(17) . .
Au7 Au1 Au8 Au9 -179.452(16) . .
Au3 Au1 Au8 Au11 -119.009(17) . .
Au2 Au1 Au8 Au11 -114.87(3) . .
Au5 Au1 Au8 Au11 123.87(3) . .
Au9 Au1 Au8 Au11 120.797(16) . .
Au6 Au1 Au8 Au11 6.05(2) . .
Au4 Au1 Au8 Au11 -178.679(16) . .
Au10 Au1 Au8 Au11 61.270(16) . .
Au7 Au1 Au8 Au11 -58.655(14) . .
Au11 Au1 Au8 Au3 119.009(17) . .
Au2 Au1 Au8 Au3 4.14(2) . .
Au5 Au1 Au8 Au3 -117.13(3) . .
Au9 Au1 Au8 Au3 -120.194(18) . .
Au6 Au1 Au8 Au3 125.06(3) . .
Au4 Au1 Au8 Au3 -59.670(15) . .
Au10 Au1 Au8 Au3 -179.721(16) . .
Au7 Au1 Au8 Au3 60.354(17) . .
P2 Au3 Au8 P5 -9.89(11) . .
Au1 Au3 Au8 P5 176.12(8) . .
Au4 Au3 Au8 P5 -128.89(8) . .
Au7 Au3 Au8 P5 121.87(8) . .
Au2 Au3 Au8 P5 173.90(8) . .
P2 Au3 Au8 Au1 174.00(8) . .
Au4 Au3 Au8 Au1 54.991(15) . .
Au7 Au3 Au8 Au1 -54.246(15) . .
Au2 Au3 Au8 Au1 -2.214(13) . .
P2 Au3 Au8 Au9 127.08(8) . .
Au1 Au3 Au8 Au9 -46.918(14) . .
Au4 Au3 Au8 Au9 8.073(14) . .
Au7 Au3 Au8 Au9 -101.165(14) . .
Au2 Au3 Au8 Au9 -49.132(17) . .
P2 Au3 Au8 Au11 -138.62(8) . .
Au1 Au3 Au8 Au11 47.389(15) . .
Au4 Au3 Au8 Au11 102.380(14) . .
Au7 Au3 Au8 Au11 -6.857(13) . .
Au2 Au3 Au8 Au11 45.176(17) . .
Au8 Au1 Au9 P6 -115.2(14) . .
Au3 Au1 Au9 P6 -172.2(14) . .
Au11 Au1 Au9 P6 -59.2(14) . .
Au2 Au1 Au9 P6 105.1(14) . .
Au5 Au1 Au9 P6 67.0(14) . .
Au6 Au1 Au9 P6 18.5(14) . .
Au4 Au1 Au9 P6 137.5(14) . .
Au10 Au1 Au9 P6 -8.0(14) . .
Au7 Au1 Au9 P6 -113.3(14) . .
Au8 Au1 Au9 Au10 -107.170(17) . .
Au3 Au1 Au9 Au10 -164.229(17) . .
Au11 Au1 Au9 Au10 -51.182(15) . .
Au2 Au1 Au9 Au10 113.12(2) . .
Au5 Au1 Au9 Au10 75.002(15) . .
Au6 Au1 Au9 Au10 26.534(17) . .
Au4 Au1 Au9 Au10 145.543(15) . .
Au7 Au1 Au9 Au10 -105.27(6) . .
Au8 Au1 Au9 Au4 107.287(19) . .
Au3 Au1 Au9 Au4 50.228(16) . .
Au11 Au1 Au9 Au4 163.275(17) . .
Au2 Au1 Au9 Au4 -32.427(19) . .
Au5 Au1 Au9 Au4 -70.541(17) . .
Au6 Au1 Au9 Au4 -119.01(2) . .
Au10 Au1 Au9 Au4 -145.543(15) . .
Au7 Au1 Au9 Au4 109.18(6) . .
Au3 Au1 Au9 Au8 -57.059(15) . .
Au11 Au1 Au9 Au8 55.988(18) . .
Au2 Au1 Au9 Au8 -139.71(2) . .
Au5 Au1 Au9 Au8 -177.828(16) . .
Au6 Au1 Au9 Au8 133.70(2) . .
Au4 Au1 Au9 Au8 -107.287(19) . .
Au10 Au1 Au9 Au8 107.170(17) . .
Au7 Au1 Au9 Au8 1.90(6) . .
Au8 Au1 Au9 Au5 177.828(16) . .
Au3 Au1 Au9 Au5 120.768(16) . .
Au11 Au1 Au9 Au5 -126.18(2) . .
Au2 Au1 Au9 Au5 38.113(19) . .
Au6 Au1 Au9 Au5 -48.468(16) . .
Au4 Au1 Au9 Au5 70.541(17) . .
Au10 Au1 Au9 Au5 -75.002(15) . .
Au7 Au1 Au9 Au5 179.72(6) . .
Cl1 Au4 Au9 P6 4.88(11) . .
Au1 Au4 Au9 P6 -177.87(8) . .
Au3 Au4 Au9 P6 138.37(8) . .
Au5 Au4 Au9 P6 -112.14(8) . .
Au2 Au4 Au9 P6 -155.67(8) . .
Cl1 Au4 Au9 Au1 -177.25(8) . .
Au3 Au4 Au9 Au1 -43.759(14) . .
Au5 Au4 Au9 Au1 65.729(16) . .
Au2 Au4 Au9 Au1 22.201(13) . .
Cl1 Au4 Au9 Au10 152.19(8) . .
Au1 Au4 Au9 Au10 -30.560(15) . .
Au3 Au4 Au9 Au10 -74.319(17) . .
Au5 Au4 Au9 Au10 35.170(15) . .
Au2 Au4 Au9 Au10 -8.358(19) . .
Cl1 Au4 Au9 Au8 -125.21(8) . .
Au1 Au4 Au9 Au8 52.041(14) . .
Au3 Au4 Au9 Au8 8.282(14) . .
Au5 Au4 Au9 Au8 117.770(15) . .
Au2 Au4 Au9 Au8 74.242(15) . .
Cl1 Au4 Au9 Au5 117.02(8) . .
Au1 Au4 Au9 Au5 -65.729(16) . .
Au3 Au4 Au9 Au5 -109.489(16) . .
Au2 Au4 Au9 Au5 -43.528(15) . .
P5 Au8 Au9 P6 -0.34(12) . .
Au1 Au8 Au9 P6 177.08(8) . .
Au11 Au8 Au9 P6 130.69(8) . .
Au3 Au8 Au9 P6 -136.55(8) . .
P5 Au8 Au9 Au1 -177.42(8) . .
Au11 Au8 Au9 Au1 -46.393(14) . .
Au3 Au8 Au9 Au1 46.366(15) . .
P5 Au8 Au9 Au10 -122.56(8) . .
Au1 Au8 Au9 Au10 54.865(15) . .
Au11 Au8 Au9 Au10 8.472(13) . .
Au3 Au8 Au9 Au10 101.231(14) . .
P5 Au8 Au9 Au4 128.28(8) . .
Au1 Au8 Au9 Au4 -54.301(15) . .
Au11 Au8 Au9 Au4 -100.694(14) . .
Au3 Au8 Au9 Au4 -7.935(14) . .
P5 Au8 Au9 Au5 -179.30(8) . .
Au1 Au8 Au9 Au5 -1.881(14) . .
Au11 Au8 Au9 Au5 -48.274(17) . .
Au3 Au8 Au9 Au5 44.485(18) . .
P3 Au5 Au9 P6 4.53(10) . .
Au1 Au5 Au9 P6 -177.08(8) . .
Au4 Au5 Au9 P6 111.62(8) . .
Au2 Au5 Au9 P6 156.47(8) . .
Au10 Au5 Au9 P6 -106.99(8) . .
Au6 Au5 Au9 P6 -143.28(8) . .
P3 Au5 Au9 Au1 -178.39(7) . .
Au4 Au5 Au9 Au1 -71.300(17) . .
Au2 Au5 Au9 Au1 -26.448(14) . .
Au10 Au5 Au9 Au1 70.095(15) . .
Au6 Au5 Au9 Au1 33.801(13) . .
P3 Au5 Au9 Au10 111.52(7) . .
Au1 Au5 Au9 Au10 -70.095(15) . .
Au4 Au5 Au9 Au10 -141.395(16) . .
Au2 Au5 Au9 Au10 -96.544(15) . .
Au6 Au5 Au9 Au10 -36.294(14) . .
P3 Au5 Au9 Au4 -107.09(7) . .
Au1 Au5 Au9 Au4 71.300(17) . .
Au2 Au5 Au9 Au4 44.852(14) . .
Au10 Au5 Au9 Au4 141.395(16) . .
Au6 Au5 Au9 Au4 105.101(18) . .
P3 Au5 Au9 Au8 -176.49(7) . .
Au1 Au5 Au9 Au8 1.898(14) . .
Au4 Au5 Au9 Au8 -69.402(18) . .
Au2 Au5 Au9 Au8 -24.551(19) . .
Au10 Au5 Au9 Au8 71.993(16) . .
Au6 Au5 Au9 Au8 35.699(17) . .
Au8 Au1 Au10 Cl3 112.6(15) . .
Au3 Au1 Au10 Cl3 111.7(15) . .
Au11 Au1 Au10 Cl3 175.5(15) . .
Au2 Au1 Au10 Cl3 -70.2(15) . .
Au5 Au1 Au10 Cl3 -27.8(15) . .
Au9 Au1 Au10 Cl3 50.5(15) . .
Au6 Au1 Au10 Cl3 -104.9(15) . .
Au4 Au1 Au10 Cl3 14.4(15) . .
Au7 Au1 Au10 Cl3 -148.0(15) . .
Au8 Au1 Au10 Au9 62.053(15) . .
Au3 Au1 Au10 Au9 61.18(6) . .
Au11 Au1 Au10 Au9 124.951(16) . .
Au2 Au1 Au10 Au9 -120.77(2) . .
Au5 Au1 Au10 Au9 -78.354(14) . .
Au6 Au1 Au10 Au9 -155.432(16) . .
Au4 Au1 Au10 Au9 -36.148(17) . .
Au7 Au1 Au10 Au9 161.495(19) . .
Au8 Au1 Au10 Au6 -142.515(16) . .
Au3 Au1 Au10 Au6 -143.39(6) . .
Au11 Au1 Au10 Au6 -79.617(17) . .
Au2 Au1 Au10 Au6 34.659(17) . .
Au5 Au1 Au10 Au6 77.078(14) . .
Au9 Au1 Au10 Au6 155.432(16) . .
Au4 Au1 Au10 Au6 119.28(2) . .
Au7 Au1 Au10 Au6 -43.073(18) . .
Au8 Au1 Au10 Au11 -62.898(17) . .
Au3 Au1 Au10 Au11 -63.77(6) . .
Au2 Au1 Au10 Au11 114.28(2) . .
Au5 Au1 Au10 Au11 156.695(16) . .
Au9 Au1 Au10 Au11 -124.951(16) . .
Au6 Au1 Au10 Au11 79.617(17) . .
Au4 Au1 Au10 Au11 -161.099(19) . .
Au7 Au1 Au10 Au11 36.544(16) . .
Au8 Au1 Au10 Au5 140.407(18) . .
Au3 Au1 Au10 Au5 139.53(6) . .
Au11 Au1 Au10 Au5 -156.695(16) . .
Au2 Au1 Au10 Au5 -42.418(18) . .
Au9 Au1 Au10 Au5 78.354(14) . .
Au6 Au1 Au10 Au5 -77.078(14) . .
Au4 Au1 Au10 Au5 42.206(16) . .
Au7 Au1 Au10 Au5 -120.151(18) . .
P6 Au9 Au10 Cl3 1.82(10) . .
Au1 Au9 Au10 Cl3 -177.76(8) . .
Au4 Au9 Au10 Cl3 -147.44(7) . .
Au8 Au9 Au10 Cl3 130.19(8) . .
Au5 Au9 Au10 Cl3 -113.77(7) . .
P6 Au9 Au10 Au1 179.58(7) . .
Au4 Au9 Au10 Au1 30.328(14) . .
Au8 Au9 Au10 Au1 -52.050(15) . .
Au5 Au9 Au10 Au1 63.990(12) . .
P6 Au9 Au10 Au6 157.56(7) . .
Au1 Au9 Au10 Au6 -22.026(15) . .
Au4 Au9 Au10 Au6 8.30(2) . .
Au8 Au9 Au10 Au6 -74.08(2) . .
Au5 Au9 Au10 Au6 41.965(14) . .
P6 Au9 Au10 Au11 -136.93(7) . .
Au1 Au9 Au10 Au11 43.483(15) . .
Au4 Au9 Au10 Au11 73.81(2) . .
Au8 Au9 Au10 Au11 -8.567(13) . .
Au5 Au9 Au10 Au11 107.473(17) . .
P6 Au9 Au10 Au5 115.59(7) . .
Au1 Au9 Au10 Au5 -63.990(12) . .
Au4 Au9 Au10 Au5 -33.663(14) . .
Au8 Au9 Au10 Au5 -116.040(17) . .
P4 Au6 Au10 Cl3 -7.30(11) . .
Au1 Au6 Au10 Cl3 177.13(8) . .
Au2 Au6 Au10 Cl3 150.46(8) . .
Au7 Au6 Au10 Cl3 -149.55(8) . .
Au5 Au6 Au10 Cl3 112.69(8) . .
Au11 Au6 Au10 Cl3 -117.88(8) . .
P4 Au6 Au10 Au1 175.57(7) . .
Au2 Au6 Au10 Au1 -26.669(14) . .
Au7 Au6 Au10 Au1 33.322(14) . .
Au5 Au6 Au10 Au1 -64.438(14) . .
Au11 Au6 Au10 Au1 64.989(13) . .
P4 Au6 Au10 Au9 -162.40(7) . .
Au1 Au6 Au10 Au9 22.026(15) . .
Au2 Au6 Au10 Au9 -4.64(2) . .
Au7 Au6 Au10 Au9 55.35(2) . .
Au5 Au6 Au10 Au9 -42.413(14) . .
Au11 Au6 Au10 Au9 87.015(18) . .
P4 Au6 Au10 Au11 110.58(7) . .
Au1 Au6 Au10 Au11 -64.989(13) . .
Au2 Au6 Au10 Au11 -91.658(17) . .
Au7 Au6 Au10 Au11 -31.667(14) . .
Au5 Au6 Au10 Au11 -129.427(16) . .
P4 Au6 Au10 Au5 -119.99(7) . .
Au1 Au6 Au10 Au5 64.438(14) . .
Au2 Au6 Au10 Au5 37.770(13) . .
Au7 Au6 Au10 Au5 97.760(18) . .
Au11 Au6 Au10 Au5 129.427(16) . .
P3 Au5 Au10 Cl3 6.70(11) . .
Au1 Au5 Au10 Cl3 178.62(8) . .
Au4 Au5 Au10 Cl3 144.25(8) . .
Au2 Au5 Au10 Cl3 -150.14(8) . .
Au6 Au5 Au10 Cl3 -113.51(8) . .
Au9 Au5 Au10 Cl3 111.28(8) . .
P3 Au5 Au10 Au1 -171.92(7) . .
Au4 Au5 Au10 Au1 -34.372(13) . .
Au2 Au5 Au10 Au1 31.237(14) . .
Au6 Au5 Au10 Au1 67.867(18) . .
Au9 Au5 Au10 Au1 -67.341(15) . .
P3 Au5 Au10 Au9 -104.58(7) . .
Au1 Au5 Au10 Au9 67.341(15) . .
Au4 Au5 Au10 Au9 32.968(15) . .
Au2 Au5 Au10 Au9 98.578(14) . .
Au6 Au5 Au10 Au9 135.207(16) . .
P3 Au5 Au10 Au6 120.21(7) . .
Au1 Au5 Au10 Au6 -67.867(18) . .
Au4 Au5 Au10 Au6 -102.239(19) . .
Au2 Au5 Au10 Au6 -36.629(14) . .
Au9 Au5 Au10 Au6 -135.207(16) . .
P3 Au5 Au10 Au11 167.71(7) . .
Au1 Au5 Au10 Au11 -20.361(14) . .
Au4 Au5 Au10 Au11 -54.734(18) . .
Au2 Au5 Au10 Au11 10.876(18) . .
Au6 Au5 Au10 Au11 47.506(16) . .
Au9 Au5 Au10 Au11 -87.702(16) . .
Au8 Au1 Au11 P7 -129.6(15) . .
Au3 Au1 Au11 P7 -71.9(15) . .
Au2 Au1 Au11 P7 9.1(15) . .
Au5 Au1 Au11 P7 95.9(15) . .
Au9 Au1 Au11 P7 174.6(15) . .
Au6 Au1 Au11 P7 54.6(15) . .
Au4 Au1 Au11 P7 -125.3(15) . .
Au10 Au1 Au11 P7 124.2(15) . .
Au7 Au1 Au11 P7 -20.4(15) . .
Au8 Au1 Au11 Au7 -109.203(15) . .
Au3 Au1 Au11 Au7 -51.436(17) . .
Au2 Au1 Au11 Au7 29.550(18) . .
Au5 Au1 Au11 Au7 116.37(2) . .
Au9 Au1 Au11 Au7 -164.996(17) . .
Au6 Au1 Au11 Au7 75.062(14) . .
Au4 Au1 Au11 Au7 -104.83(6) . .
Au10 Au1 Au11 Au7 144.657(17) . .
Au8 Au1 Au11 Au10 106.140(16) . .
Au3 Au1 Au11 Au10 163.907(17) . .
Au2 Au1 Au11 Au10 -115.11(2) . .
Au5 Au1 Au11 Au10 -28.290(19) . .
Au9 Au1 Au11 Au10 50.346(17) . .
Au6 Au1 Au11 Au10 -69.596(14) . .
Au4 Au1 Au11 Au10 110.51(6) . .
Au7 Au1 Au11 Au10 -144.657(17) . .
Au3 Au1 Au11 Au8 57.767(16) . .
Au2 Au1 Au11 Au8 138.75(2) . .
Au5 Au1 Au11 Au8 -134.43(2) . .
Au9 Au1 Au11 Au8 -55.793(15) . .
Au6 Au1 Au11 Au8 -175.735(16) . .
Au4 Au1 Au11 Au8 4.37(5) . .
Au10 Au1 Au11 Au8 -106.140(16) . .
Au7 Au1 Au11 Au8 109.203(15) . .
Au8 Au1 Au11 Au6 175.735(16) . .
Au3 Au1 Au11 Au6 -126.498(18) . .
Au2 Au1 Au11 Au6 -45.512(18) . .
Au5 Au1 Au11 Au6 41.305(19) . .
Au9 Au1 Au11 Au6 119.942(18) . .
Au4 Au1 Au11 Au6 -179.89(6) . .
Au10 Au1 Au11 Au6 69.596(14) . .
Au7 Au1 Au11 Au6 -75.062(14) . .
Cl2 Au7 Au11 P7 0.10(11) . .
Au1 Au7 Au11 P7 178.91(8) . .
Au2 Au7 Au11 P7 154.99(8) . .
Au3 Au7 Au11 P7 -137.18(8) . .
Au6 Au7 Au11 P7 114.88(8) . .
Cl2 Au7 Au11 Au1 -178.82(8) . .
Au2 Au7 Au11 Au1 -23.923(15) . .
Au3 Au7 Au11 Au1 43.908(13) . .
Au6 Au7 Au11 Au1 -64.029(17) . .
Cl2 Au7 Au11 Au10 -147.75(8) . .
Au1 Au7 Au11 Au10 31.065(15) . .
Au2 Au7 Au11 Au10 7.14(2) . .
Au3 Au7 Au11 Au10 74.972(17) . .
Au6 Au7 Au11 Au10 -32.965(15) . .
Cl2 Au7 Au11 Au8 130.14(8) . .
Au1 Au7 Au11 Au8 -51.040(13) . .
Au2 Au7 Au11 Au8 -74.963(16) . .
Au3 Au7 Au11 Au8 -7.133(14) . .
Au6 Au7 Au11 Au8 -115.069(15) . .
Cl2 Au7 Au11 Au6 -114.79(8) . .
Au1 Au7 Au11 Au6 64.029(17) . .
Au2 Au7 Au11 Au6 40.106(16) . .
Au3 Au7 Au11 Au6 107.937(16) . .
Cl3 Au10 Au11 P7 2.95(12) . .
Au1 Au10 Au11 P7 -177.29(8) . .
Au9 Au10 Au11 P7 138.70(8) . .
Au6 Au10 Au11 P7 -111.09(8) . .
Au5 Au10 Au11 P7 -157.28(8) . .
Cl3 Au10 Au11 Au1 -179.76(8) . .
Au9 Au10 Au11 Au1 -44.008(13) . .
Au6 Au10 Au11 Au1 66.198(17) . .
Au5 Au10 Au11 Au1 20.005(14) . .
Cl3 Au10 Au11 Au7 148.85(8) . .
Au1 Au10 Au11 Au7 -31.388(15) . .
Au9 Au10 Au11 Au7 -75.395(17) . .
Au6 Au10 Au11 Au7 34.810(16) . .
Au5 Au10 Au11 Au7 -11.38(2) . .
Cl3 Au10 Au11 Au8 -127.19(8) . .
Au1 Au10 Au11 Au8 52.568(13) . .
Au9 Au10 Au11 Au8 8.561(13) . .
Au6 Au10 Au11 Au8 118.766(15) . .
Au5 Au10 Au11 Au8 72.574(16) . .
Cl3 Au10 Au11 Au6 114.04(8) . .
Au1 Au10 Au11 Au6 -66.198(17) . .
Au9 Au10 Au11 Au6 -110.206(16) . .
Au5 Au10 Au11 Au6 -46.192(16) . .
P5 Au8 Au11 P7 -1.39(12) . .
Au1 Au8 Au11 P7 177.38(9) . .
Au9 Au8 Au11 P7 -136.02(9) . .
Au3 Au8 Au11 P7 130.35(9) . .
P5 Au8 Au11 Au1 -178.77(7) . .
Au9 Au8 Au11 Au1 46.591(14) . .
Au3 Au8 Au11 Au1 -47.030(14) . .
P5 Au8 Au11 Au7 -124.78(7) . .
Au1 Au8 Au11 Au7 53.986(15) . .
Au9 Au8 Au11 Au7 100.577(19) . .
Au3 Au8 Au11 Au7 6.956(13) . .
P5 Au8 Au11 Au10 126.31(7) . .
Au1 Au8 Au11 Au10 -54.923(14) . .
Au9 Au8 Au11 Au10 -8.332(13) . .
Au3 Au8 Au11 Au10 -101.953(19) . .
P5 Au8 Au11 Au6 177.53(7) . .
Au1 Au8 Au11 Au6 -3.702(14) . .
Au9 Au8 Au11 Au6 42.890(18) . .
Au3 Au8 Au11 Au6 -50.732(18) . .
P4 Au6 Au11 P7 5.09(12) . .
Au1 Au6 Au11 P7 -177.32(9) . .
Au10 Au6 Au11 P7 111.06(9) . .
Au2 Au6 Au11 P7 -144.09(9) . .
Au7 Au6 Au11 P7 -107.08(9) . .
Au5 Au6 Au11 P7 155.27(9) . .
P4 Au6 Au11 Au1 -177.58(7) . .
Au10 Au6 Au11 Au1 -71.614(14) . .
Au2 Au6 Au11 Au1 33.236(15) . .
Au7 Au6 Au11 Au1 70.245(14) . .
Au5 Au6 Au11 Au1 -27.409(14) . .
P4 Au6 Au11 Au7 112.17(7) . .
Au1 Au6 Au11 Au7 -70.245(14) . .
Au10 Au6 Au11 Au7 -141.859(18) . .
Au2 Au6 Au11 Au7 -37.009(13) . .
Au5 Au6 Au11 Au7 -97.653(18) . .
P4 Au6 Au11 Au10 -105.97(7) . .
Au1 Au6 Au11 Au10 71.614(14) . .
Au2 Au6 Au11 Au10 104.851(18) . .
Au7 Au6 Au11 Au10 141.859(18) . .
Au5 Au6 Au11 Au10 44.206(13) . .
P4 Au6 Au11 Au8 -173.86(7) . .
Au1 Au6 Au11 Au8 3.725(14) . .
Au10 Au6 Au11 Au8 -67.889(16) . .
Au2 Au6 Au11 Au8 36.96(2) . .
Au7 Au6 Au11 Au8 73.970(17) . .
Au5 Au6 Au11 Au8 -23.684(19) . .
Au1 Au2 P1 C1 -95.2(6) . .
Au7 Au2 P1 C1 -155.0(4) . .
Au6 Au2 P1 C1 128.8(4) . .
Au5 Au2 P1 C1 45.2(4) . .
Au4 Au2 P1 C1 -26.2(4) . .
Au3 Au2 P1 C1 -89.7(4) . .
Au1 Au2 P1 C13 25.3(7) . .
Au7 Au2 P1 C13 -34.5(4) . .
Au6 Au2 P1 C13 -110.6(4) . .
Au5 Au2 P1 C13 165.8(4) . .
Au4 Au2 P1 C13 94.3(4) . .
Au3 Au2 P1 C13 30.9(4) . .
Au1 Au2 P1 C7 143.5(5) . .
Au7 Au2 P1 C7 83.7(3) . .
Au6 Au2 P1 C7 7.5(3) . .
Au5 Au2 P1 C7 -76.1(3) . .
Au4 Au2 P1 C7 -147.5(3) . .
Au3 Au2 P1 C7 149.0(3) . .
Au1 Au3 P2 C25 -174.7(7) . .
Au4 Au3 P2 C25 -174.0(3) . .
Au7 Au3 P2 C25 -31.1(4) . .
Au8 Au3 P2 C25 82.4(4) . .
Au2 Au3 P2 C25 -102.1(3) . .
Au1 Au3 P2 C31 -55.5(8) . .
Au4 Au3 P2 C31 -54.8(4) . .
Au7 Au3 P2 C31 88.2(4) . .
Au8 Au3 P2 C31 -158.4(3) . .
Au2 Au3 P2 C31 17.1(4) . .
Au1 Au3 P2 C19A 58.9(10) . .
Au4 Au3 P2 C19A 59.6(7) . .
Au7 Au3 P2 C19A -157.4(7) . .
Au8 Au3 P2 C19A -44.0(7) . .
Au2 Au3 P2 C19A 131.5(7) . .
Au1 Au3 P2 C19 69.3(10) . .
Au4 Au3 P2 C19 70.0(7) . .
Au7 Au3 P2 C19 -147.0(7) . .
Au8 Au3 P2 C19 -33.6(7) . .
Au2 Au3 P2 C19 142.0(7) . .
Au1 Au5 P3 C37 20.9(7) . .
Au4 Au5 P3 C37 -34.8(3) . .
Au2 Au5 P3 C37 -112.3(3) . .
Au10 Au5 P3 C37 97.2(3) . .
Au6 Au5 P3 C37 168.0(3) . .
Au9 Au5 P3 C37 31.9(3) . .
Au1 Au5 P3 C43 -103.0(6) . .
Au4 Au5 P3 C43 -158.6(3) . .
Au2 Au5 P3 C43 123.9(3) . .
Au10 Au5 P3 C43 -26.7(3) . .
Au6 Au5 P3 C43 44.2(3) . .
Au9 Au5 P3 C43 -91.9(3) . .
Au1 Au5 P3 C49 135.7(5) . .
Au4 Au5 P3 C49 80.1(3) . .
Au2 Au5 P3 C49 2.6(3) . .
Au10 Au5 P3 C49 -148.0(3) . .
Au6 Au5 P3 C49 -77.1(3) . .
Au9 Au5 P3 C49 146.8(3) . .
Au1 Au6 P4 C61 -114.8(8) . .
Au10 Au6 P4 C61 -160.7(4) . .
Au2 Au6 P4 C61 46.9(4) . .
Au7 Au6 P4 C61 -26.2(4) . .
Au5 Au6 P4 C61 125.0(4) . .
Au11 Au6 P4 C61 -92.8(4) . .
Au1 Au6 P4 C55 8.8(10) . .
Au10 Au6 P4 C55 -37.1(5) . .
Au2 Au6 P4 C55 170.5(5) . .
Au7 Au6 P4 C55 97.4(5) . .
Au5 Au6 P4 C55 -111.4(5) . .
Au11 Au6 P4 C55 30.8(5) . .
Au1 Au6 P4 C67 124.8(8) . .
Au10 Au6 P4 C67 78.9(4) . .
Au2 Au6 P4 C67 -73.6(4) . .
Au7 Au6 P4 C67 -146.7(4) . .
Au5 Au6 P4 C67 4.5(4) . .
Au11 Au6 P4 C67 146.7(4) . .
Au1 Au8 P5 C73 70.3(13) . .
Au9 Au8 P5 C73 -151.3(3) . .
Au11 Au8 P5 C73 88.7(3) . .
Au3 Au8 P5 C73 -27.6(3) . .
Au1 Au8 P5 C79 -169.5(11) . .
Au9 Au8 P5 C79 -31.1(4) . .
Au11 Au8 P5 C79 -151.1(3) . .
Au3 Au8 P5 C79 92.7(3) . .
Au1 Au8 P5 C85 -50.5(13) . .
Au9 Au8 P5 C85 87.9(3) . .
Au11 Au8 P5 C85 -32.1(3) . .
Au3 Au8 P5 C85 -148.4(3) . .
Au1 Au9 P6 C91 -167.8(13) . .
Au10 Au9 P6 C91 -175.5(3) . .
Au4 Au9 P6 C91 -31.4(4) . .
Au8 Au9 P6 C91 78.8(3) . .
Au5 Au9 P6 C91 -102.4(3) . .
Au1 Au9 P6 C103 -46.2(15) . .
Au10 Au9 P6 C103 -54.0(4) . .
Au4 Au9 P6 C103 90.2(4) . .
Au8 Au9 P6 C103 -159.7(4) . .
Au5 Au9 P6 C103 19.1(4) . .
Au1 Au9 P6 C97 71.0(14) . .
Au10 Au9 P6 C97 63.2(4) . .
Au4 Au9 P6 C97 -152.7(3) . .
Au8 Au9 P6 C97 -42.5(4) . .
Au5 Au9 P6 C97 136.3(3) . .
Au1 Au11 P7 C115 -150.8(15) . .
Au7 Au11 P7 C115 -170.6(4) . .
Au10 Au11 P7 C115 -28.0(4) . .
Au8 Au11 P7 C115 81.1(4) . .
Au6 Au11 P7 C115 -97.6(4) . .
Au1 Au11 P7 C109 -30.2(17) . .
Au7 Au11 P7 C109 -50.1(4) . .
Au10 Au11 P7 C109 92.6(4) . .
Au8 Au11 P7 C109 -158.3(4) . .
Au6 Au11 P7 C109 22.9(4) . .
Au1 Au11 P7 C121 87.4(16) . .
Au7 Au11 P7 C121 67.5(4) . .
Au10 Au11 P7 C121 -149.8(4) . .
Au8 Au11 P7 C121 -40.7(4) . .
Au6 Au11 P7 C121 140.5(4) . .
C13 P1 C1 C6 -112.0(9) . .
C7 P1 C1 C6 138.8(9) . .
Au2 P1 C1 C6 12.1(10) . .
C13 P1 C1 C2 68.2(13) . .
C7 P1 C1 C2 -41.0(13) . .
Au2 P1 C1 C2 -167.7(11) . .
C6 C1 C2 C3 5(2) . .
P1 C1 C2 C3 -175.4(15) . .
C1 C2 C3 C4 -3(3) . .
C2 C3 C4 C5 -1(3) . .
C3 C4 C5 C6 3(3) . .
C2 C1 C6 C5 -3.0(19) . .
P1 C1 C6 C5 177.2(9) . .
C4 C5 C6 C1 -1(2) . .
C1 P1 C7 C8 72.5(9) . .
C13 P1 C7 C8 -39.1(9) . .
Au2 P1 C7 C8 -162.5(7) . .
C1 P1 C7 C12 -105.7(8) . .
C13 P1 C7 C12 142.7(8) . .
Au2 P1 C7 C12 19.3(8) . .
C12 C7 C8 C9 1.6(14) . .
P1 C7 C8 C9 -176.6(8) . .
C7 C8 C9 C10 -0.7(16) . .
C8 C9 C10 C11 -0.8(17) . .
C9 C10 C11 C12 1.3(16) . .
C8 C7 C12 C11 -1.1(14) . .
P1 C7 C12 C11 177.2(7) . .
C10 C11 C12 C7 -0.4(15) . .
C1 P1 C13 C14 159.7(9) . .
C7 P1 C13 C14 -89.4(10) . .
Au2 P1 C13 C14 35.7(10) . .
C1 P1 C13 C18 -22.0(12) . .
C7 P1 C13 C18 89.0(11) . .
Au2 P1 C13 C18 -145.9(10) . .
C18 C13 C14 C15 -1(2) . .
P1 C13 C14 C15 177.9(11) . .
C13 C14 C15 C16 -5(3) . .
C14 C15 C16 C17 12(4) . .
C15 C16 C17 C18 -13(5) . .
C14 C13 C18 C17 0(2) . .
P1 C13 C18 C17 -178.4(15) . .
C16 C17 C18 C13 7(4) . .
C25 P2 C19 C20 87.3(11) . .
C31 P2 C19 C20 -19.5(12) . .
C19A P2 C19 C20 -106(5) . .
Au3 P2 C19 C20 -148.3(9) . .
C25 P2 C19 C24 -92.4(9) . .
C31 P2 C19 C24 160.8(8) . .
C19A P2 C19 C24 74(4) . .
Au3 P2 C19 C24 32.0(11) . .
C24 C19 C20 C21 0.0 . .
P2 C19 C20 C21 -179.7(13) . .
C19 C20 C21 C22 0.0 . .
C20 C21 C22 C23 0.0 . .
C21 C22 C23 C24 0.0 . .
C22 C23 C24 C19 0.0 . .
C20 C19 C24 C23 0.0 . .
P2 C19 C24 C23 179.7(13) . .
C25 P2 C19A C20A 145.3(9) . .
C31 P2 C19A C20A 33.4(12) . .
C19 P2 C19A C20A 131(5) . .
Au3 P2 C19A C20A -87.4(11) . .
C25 P2 C19A C24A -36.8(10) . .
C31 P2 C19A C24A -148.8(8) . .
C19 P2 C19A C24A -52(4) . .
Au3 P2 C19A C24A 90.5(8) . .
C24A C19A C20A C21A 0.0 . .
P2 C19A C20A C21A 177.8(13) . .
C19A C20A C21A C22A 0.0 . .
C20A C21A C22A C23A 0.0 . .
C21A C22A C23A C24A 0.0 . .
C22A C23A C24A C19A 0.0 . .
C20A C19A C24A C23A 0.0 . .
P2 C19A C24A C23A -177.9(13) . .
C31 P2 C25 C30 -92.9(8) . .
C19A P2 C25 C30 154.6(10) . .
C19 P2 C25 C30 158.5(10) . .
Au3 P2 C25 C30 31.9(9) . .
C31 P2 C25 C26 86.6(9) . .
C19A P2 C25 C26 -25.8(12) . .
C19 P2 C25 C26 -21.9(11) . .
Au3 P2 C25 C26 -148.5(8) . .
C30 C25 C26 C27 0.0(16) . .
P2 C25 C26 C27 -179.6(9) . .
C25 C26 C27 C28 0.8(19) . .
C26 C27 C28 C29 1(2) . .
C27 C28 C29 C30 -3(2) . .
C28 C29 C30 C25 4.2(19) . .
C26 C25 C30 C29 -2.4(16) . .
P2 C25 C30 C29 177.2(9) . .
C25 P2 C31 C32 -18.1(11) . .
C19A P2 C31 C32 100.7(11) . .
C19 P2 C31 C32 85.2(11) . .
Au3 P2 C31 C32 -143.6(9) . .
C25 P2 C31 C36 158.7(8) . .
C19A P2 C31 C36 -82.4(10) . .
C19 P2 C31 C36 -98.0(10) . .
Au3 P2 C31 C36 33.2(9) . .
C36 C31 C32 C33 4.3(18) . .
P2 C31 C32 C33 -178.9(10) . .
C31 C32 C33 C34 -3(2) . .
C32 C33 C34 C35 1(2) . .
C33 C34 C35 C36 0(2) . .
C34 C35 C36 C31 1.7(19) . .
C32 C31 C36 C35 -3.8(17) . .
P2 C31 C36 C35 179.2(9) . .
C43 P3 C37 C38 174.5(7) . .
C49 P3 C37 C38 -75.0(8) . .
Au5 P3 C37 C38 47.4(8) . .
C43 P3 C37 C42 -9.3(9) . .
C49 P3 C37 C42 101.2(9) . .
Au5 P3 C37 C42 -136.4(8) . .
C42 C37 C38 C39 -1.3(15) . .
P3 C37 C38 C39 175.0(9) . .
C37 C38 C39 C40 -1.1(18) . .
C38 C39 C40 C41 3(2) . .
C39 C40 C41 C42 -3(2) . .
C40 C41 C42 C37 0.8(19) . .
C38 C37 C42 C41 1.5(16) . .
P3 C37 C42 C41 -174.6(9) . .
C37 P3 C43 C48 -114.4(8) . .
C49 P3 C43 C48 138.4(7) . .
Au5 P3 C43 C48 12.4(8) . .
C37 P3 C43 C44 70.7(8) . .
C49 P3 C43 C44 -36.5(9) . .
Au5 P3 C43 C44 -162.4(7) . .
C48 C43 C44 C45 0.4(14) . .
P3 C43 C44 C45 175.3(7) . .
C43 C44 C45 C46 1.5(15) . .
C44 C45 C46 C47 -1.7(17) . .
C45 C46 C47 C48 -0.2(17) . .
C44 C43 C48 C47 -2.3(15) . .
P3 C43 C48 C47 -177.4(8) . .
C46 C47 C48 C43 2.2(17) . .
C37 P3 C49 C50 -37.2(8) . .
C43 P3 C49 C50 75.0(8) . .
Au5 P3 C49 C50 -159.3(7) . .
C37 P3 C49 C54 142.5(7) . .
C43 P3 C49 C54 -105.3(8) . .
Au5 P3 C49 C54 20.5(8) . .
C54 C49 C50 C51 2.4(14) . .
P3 C49 C50 C51 -177.9(8) . .
C49 C50 C51 C52 -2.2(15) . .
C50 C51 C52 C53 0.4(16) . .
C51 C52 C53 C54 1.2(17) . .
C50 C49 C54 C53 -0.8(14) . .
P3 C49 C54 C53 179.5(8) . .
C52 C53 C54 C49 -1.0(16) . .
C61 P4 C55 C60 177.1(13) . .
C67 P4 C55 C60 -73.1(14) . .
Au6 P4 C55 C60 49.6(15) . .
C61 P4 C55 C56 -4.6(12) . .
C67 P4 C55 C56 105.3(12) . .
Au6 P4 C55 C56 -132.0(10) . .
C60 C55 C56 C57 5(2) . .
P4 C55 C56 C57 -173.7(13) . .
C55 C56 C57 C58 -4(3) . .
C56 C57 C58 C59 2(4) . .
C57 C58 C59 C60 0(4) . .
C56 C55 C60 C59 -3(3) . .
P4 C55 C60 C59 175.7(18) . .
C58 C59 C60 C55 1(4) . .
C55 P4 C61 C62 -112.2(10) . .
C67 P4 C61 C62 140.9(10) . .
Au6 P4 C61 C62 16.0(11) . .
C55 P4 C61 C66 68.0(12) . .
C67 P4 C61 C66 -38.8(12) . .
Au6 P4 C61 C66 -163.8(10) . .
C66 C61 C62 C63 -1(2) . .
P4 C61 C62 C63 179.0(11) . .
C61 C62 C63 C64 -4(3) . .
C62 C63 C64 C65 6(3) . .
C63 C64 C65 C66 -4(4) . .
C62 C61 C66 C65 3(2) . .
P4 C61 C66 C65 -177.0(14) . .
C64 C65 C66 C61 -1(3) . .
C61 P4 C67 C72 74.7(12) . .
C55 P4 C67 C72 -36.0(12) . .
Au6 P4 C67 C72 -160.0(11) . .
C61 P4 C67 C68 -107.1(9) . .
C55 P4 C67 C68 142.2(9) . .
Au6 P4 C67 C68 18.2(9) . .
C72 C67 C68 C69 -1.8(17) . .
P4 C67 C68 C69 179.9(8) . .
C67 C68 C69 C70 0.5(16) . .
C68 C69 C70 C71 2(2) . .
C69 C70 C71 C72 -2(3) . .
C70 C71 C72 C67 1(3) . .
C68 C67 C72 C71 1(2) . .
P4 C67 C72 C71 179.2(14) . .
C79 P5 C73 C74 36.2(10) . .
C85 P5 C73 C74 -75.8(9) . .
Au8 P5 C73 C74 160.7(8) . .
C79 P5 C73 C78 -141.4(8) . .
C85 P5 C73 C78 106.6(8) . .
Au8 P5 C73 C78 -16.9(9) . .
C78 C73 C74 C75 -2.0(15) . .
P5 C73 C74 C75 -179.7(9) . .
C73 C74 C75 C76 0.2(18) . .
C74 C75 C76 C77 1.9(18) . .
C75 C76 C77 C78 -2.1(16) . .
C76 C77 C78 C73 0.1(16) . .
C74 C73 C78 C77 1.9(15) . .
P5 C73 C78 C77 179.6(8) . .
C73 P5 C79 C84 -95.3(8) . .
C85 P5 C79 C84 18.3(9) . .
Au8 P5 C79 C84 141.2(7) . .
C73 P5 C79 C80 89.8(8) . .
C85 P5 C79 C80 -156.6(7) . .
Au8 P5 C79 C80 -33.7(8) . .
C84 C79 C80 C81 2.1(14) . .
P5 C79 C80 C81 177.2(8) . .
C79 C80 C81 C82 -3.0(16) . .
C80 C81 C82 C83 2.8(18) . .
C81 C82 C83 C84 -1.5(17) . .
C82 C83 C84 C79 0.6(16) . .
C80 C79 C84 C83 -0.9(14) . .
P5 C79 C84 C83 -175.7(8) . .
C73 P5 C85 C90 -154.9(8) . .
C79 P5 C85 C90 92.4(8) . .
Au8 P5 C85 C90 -31.5(9) . .
C73 P5 C85 C86 23.7(9) . .
C79 P5 C85 C86 -89.0(9) . .
Au8 P5 C85 C86 147.1(7) . .
C90 C85 C86 C87 0.1(15) . .
P5 C85 C86 C87 -178.4(8) . .
C85 C86 C87 C88 -2.0(17) . .
C86 C87 C88 C89 2(2) . .
C87 C88 C89 C90 0(2) . .
C86 C85 C90 C89 1.8(16) . .
P5 C85 C90 C89 -179.6(9) . .
C88 C89 C90 C85 -2(2) . .
C103 P6 C91 C96 -90.2(9) . .
C97 P6 C91 C96 161.8(8) . .
Au9 P6 C91 C96 35.5(9) . .
C103 P6 C91 C92 93.2(9) . .
C97 P6 C91 C92 -14.8(9) . .
Au9 P6 C91 C92 -141.1(7) . .
C96 C91 C92 C93 0.7(15) . .
P6 C91 C92 C93 177.3(8) . .
C91 C92 C93 C94 -0.9(17) . .
C92 C93 C94 C95 0(2) . .
C93 C94 C95 C96 1(2) . .
C92 C91 C96 C95 0.3(17) . .
P6 C91 C96 C95 -176.5(10) . .
C94 C95 C96 C91 -1(2) . .
C91 P6 C97 C98 -82.9(10) . .
C103 P6 C97 C98 165.5(9) . .
Au9 P6 C97 C98 41.5(10) . .
C91 P6 C97 C102 94.7(10) . .
C103 P6 C97 C102 -16.9(10) . .
Au9 P6 C97 C102 -140.9(9) . .
C102 C97 C98 C99 2.0(19) . .
P6 C97 C98 C99 179.6(10) . .
C97 C98 C99 C100 -1(2) . .
C98 C99 C100 C101 0(2) . .
C99 C100 C101 C102 0(2) . .
C100 C101 C102 C97 1(2) . .
C98 C97 C102 C101 -1.9(18) . .
P6 C97 C102 C101 -179.5(10) . .
C91 P6 C103 C108 163.5(8) . .
C97 P6 C103 C108 -85.5(8) . .
Au9 P6 C103 C108 39.1(9) . .
C91 P6 C103 C104 -22.6(10) . .
C97 P6 C103 C104 88.5(9) . .
Au9 P6 C103 C104 -147.0(8) . .
C108 C103 C104 C105 4.0(16) . .
P6 C103 C104 C105 -169.8(9) . .
C103 C104 C105 C106 -2.9(18) . .
C104 C105 C106 C107 2(2) . .
C105 C106 C107 C108 -1.2(19) . .
C104 C103 C108 C107 -3.7(16) . .
P6 C103 C108 C107 170.4(8) . .
C106 C107 C108 C103 2.2(17) . .
C115 P7 C109 C114 -22.3(11) . .
C121 P7 C109 C114 87.8(11) . .
Au11 P7 C109 C114 -147.0(9) . .
C115 P7 C109 C110 164.2(9) . .
C121 P7 C109 C110 -85.8(10) . .
Au11 P7 C109 C110 39.5(10) . .
C114 C109 C110 C111 -0.3(18) . .
P7 C109 C110 C111 173.3(10) . .
C109 C110 C111 C112 0(2) . .
C110 C111 C112 C113 2(3) . .
C111 C112 C113 C114 -3(3) . .
C110 C109 C114 C113 -1(2) . .
P7 C109 C114 C113 -174.0(12) . .
C112 C113 C114 C109 2(3) . .
C109 P7 C115 C116 -92.2(10) . .
C121 P7 C115 C116 160.0(9) . .
Au11 P7 C115 C116 32.5(11) . .
C109 P7 C115 C120 88.3(11) . .
C121 P7 C115 C120 -19.4(12) . .
Au11 P7 C115 C120 -146.9(9) . .
C120 C115 C116 C117 1.6(19) . .
P7 C115 C116 C117 -177.9(10) . .
C115 C116 C117 C118 -1(2) . .
C116 C117 C118 C119 0(2) . .
C117 C118 C119 C120 2(2) . .
C118 C119 C120 C115 -2(2) . .
C116 C115 C120 C119 0(2) . .
P7 C115 C120 C119 179.5(11) . .
C115 P7 C121 C122 -100.6(10) . .
C109 P7 C121 C122 149.0(10) . .
Au11 P7 C121 C122 25.3(11) . .
C115 P7 C121 C126 81.4(12) . .
C109 P7 C121 C126 -29.0(12) . .
Au11 P7 C121 C126 -152.6(10) . .
C126 C121 C122 C123 -4.0(19) . .
P7 C121 C122 C123 178.0(10) . .
C121 C122 C123 C124 1(2) . .
C122 C123 C124 C125 2(3) . .
C123 C124 C125 C126 -2(3) . .
C124 C125 C126 C121 0(3) . .
C122 C121 C126 C125 4(2) . .
P7 C121 C126 C125 -178.4(12) . .
C5S C2S C3S C4S 1(4) 3_766 .
C2S C3S C4S C3S 19(100) . 3_766
C5S C3S C4S C3S 20(100) 3_766 3_766
C2S C3S C4S C5S -1(4) . 3_766
C2S C3S C4S C5S 179(4) . .
C5S C3S C4S C5S 180.000(3) 3_766 .
C3S C4S C5S C2S 179(3) . 3_766
C3S C4S C5S C2S -1(3) 3_766 3_766
C5S C4S C5S C2S 158(100) 3_766 3_766
C3S C4S C5S C3S 180.000(3) . 3_766
C5S C4S C5S C3S 159(100) 3_766 3_766
